data_1576886
loop_
_publ_author_name
'Wang, Xiuzhen'
'Chen, Yi-An'
'Yi, Xiaofeng'
'Chen, Shumei'
'Zhang, Jian'

_publ_section_title
;
 Record-large indium-oxo clusters: synthesis, hierarchical assembly, and
 efficient optical limiting.
;
_journal_issue 18
_journal_name_full 'Chemical science'
_journal_page_first 9256
_journal_page_last 9263
_journal_paper_doi 10.1039/d6sc00913a
_journal_volume 17
_journal_year 2026
_chemical_formula_moiety 'C67.7 H107.4 In15 N11 O45, C6 H5 N O3, 0.3(H2 O), 13[CH4O], 6[C6H15NO3]'
_chemical_formula_sum 'C122.7 H255 In15 N18 O79.3'
_chemical_formula_weight 4973.93
_space_group_crystal_system triclinic
_space_group_IT_number 2
_space_group_name_Hall '-P 1'
_space_group_name_H-M_alt 'P -1'
_atom_sites_solution_hydrogens mixed
_atom_sites_solution_primary dual
_audit_creation_date 2026-03-12
_audit_creation_method
;
Olex2 1.5
(compiled 2025.07.13 svn.rb7424aed for OlexSys, GUI svn.r7314)
;
_audit_update_record
;
2026-03-12 deposited with the CCDC.	2026-03-16 downloaded from the CCDC.
;
_cell_angle_alpha 111.330(2)
_cell_angle_beta 97.119(2)
_cell_angle_gamma 104.915(2)
_cell_formula_units_Z 2
_cell_length_a 19.5767(4)
_cell_length_b 20.3062(4)
_cell_length_c 22.4453(5)
_cell_measurement_reflns_used 35163
_cell_measurement_temperature 100.00(10)
_cell_measurement_theta_max 76.4400
_cell_measurement_theta_min 2.1777
_cell_volume 7793.3(3)
_computing_cell_refinement 'CrysAlisPro 1.171.44.128a (Rigaku OD, 2025)'
_computing_data_collection 'CrysAlisPro system (CCD 44.128a 64-bit (release 04-11-2025))'
_computing_data_reduction 'CrysAlisPro 1.171.44.128a (Rigaku OD, 2025)'
_computing_molecular_graphics 'Olex2 1.5 (Dolomanov et al., 2009)'
_computing_publication_material 'Olex2 1.5 (Dolomanov et al., 2009)'
_computing_structure_refinement 'SHELXL 2018/3 (Sheldrick, 2015)'
_computing_structure_solution 'SHELXT 2018/2 (Sheldrick, 2018)'
_diffrn_ambient_environment N~2~
_diffrn_ambient_temperature 100.00(10)
_diffrn_detector 'Hybrid Pixel Array Detector'
_diffrn_detector_area_resol_mean 10.0000
_diffrn_detector_type HyPix
_diffrn_measured_fraction_theta_full 0.997
_diffrn_measured_fraction_theta_max 0.997
_diffrn_measurement_details
;
List of Runs (angles in degrees, time in seconds):

  # Type    Start    End  Width  t~exp~   \w     \q     \k     \f   Frames
#--------------------------------------------------------------------------
  1  \w     22.00 100.00   0.50    0.25    --   45.86-134.00  18.00  156
  2  \w     69.00 118.00   0.50    0.25    --   45.86 136.00 -95.00   98
  3  \w     70.00 118.00   0.50    0.25    --   45.86 134.00  85.00   96
  4  \w     23.00 101.00   0.50    0.25    --   45.86-136.00-159.00  156
  5  \w   -101.00 -29.00   0.50    0.25    --  -46.49 136.00 -95.00  144
  6  \w   -100.00 -28.00   0.50    0.25    --  -46.49 134.00  85.00  144
  7  \w     34.00 119.00   0.50    1.01    --  106.95-134.00  18.00  170
  8  \w     70.00 175.00   0.50    1.01    --  106.95 134.00  85.00  210
  9  \w     69.00 175.00   0.50    1.01    --  106.95 136.00 -95.00  212
 10  \w     34.00 120.00   0.50    1.01    --  106.95-136.00-159.00  172
 11  \w   -119.00 -35.00   0.50    1.01    -- -107.58 136.00 -95.00  168
 12  \w   -118.00 -35.00   0.50    1.01    -- -107.58 134.00  85.00  166
 13  \w   -174.00 -75.00   0.50    1.01    -- -107.58-136.00-159.00  198
 14  \w   -174.00 -76.00   0.50    1.01    -- -107.58-134.00  18.00  196
 15  \w    -29.00  23.00   0.50    0.25    --   45.86 -19.00  90.00  104
 16  \w    -29.00  23.00   0.50    0.25    --   45.86 -19.00  60.00  104
 17  \w     30.00 118.00   0.50    0.25    --   45.86  57.00  60.00  176
 18  \w    -46.00  27.00   0.50    0.25    --  -46.49  38.00-180.00  146
 19  \w    -29.00  29.00   0.50    0.25    --  -46.49  19.00  60.00  116
 20  \w    -29.00  29.00   0.50    0.25    --  -46.49  19.00 -90.00  116
 21  \w    -29.00  29.00   0.50    0.25    --  -46.49  19.00 -60.00  116
 22  \w     34.00  68.00   0.50    1.01    --  106.95 -61.00-120.00   68
 23  \w     34.00 105.00   0.50    1.01    --  106.95 -95.00  30.00  142
 24  \w     34.00 112.00   0.50    1.01    --  106.95-125.00-150.00  156
 25  \w     76.00 175.00   0.50    1.01    --  106.95 125.00 -30.00  198
 26  \w     34.00  68.00   0.50    1.01    --  106.95 -61.00 150.00   68
 27  \w     34.00  68.00   0.50    1.01    --  106.95 -61.00  30.00   68
 28  \w     34.00  67.00   0.50    1.01    --  106.95 -61.00-150.00   66
 29  \w     34.00 109.00   0.50    1.01    --  106.95-125.00  30.00  150
 30  \w     36.00 105.00   0.50    1.01    --  106.95 -95.00-150.00  138
 31  \w   -159.00 -89.00   0.50    1.01    -- -107.58 -63.00 -41.89  140
 32  \w    -78.00 -36.00   0.50    1.01    -- -107.58 140.00  21.14   84
 33  \w   -138.00 -93.00   0.50    1.01    -- -107.58 -45.00  30.00   90
 34  \w   -174.00-144.00   0.50    1.01    -- -107.58 -45.00  30.00   60
 35  \w   -147.00-120.00   0.50    1.01    -- -107.58 -62.00  36.32   54
 36  \w    -73.00 -35.00   0.50    1.01    -- -107.58  61.00 150.00   76
 37  \w   -121.00 -82.00   0.50    1.01    -- -107.58-125.00 150.00   78
 38  \w   -161.00-135.00   0.50    1.01    -- -107.58-125.00 150.00   52
 39  \w   -104.00 -37.00   0.50    1.01    -- -107.58  77.00 -60.00  134
 40  \w   -123.00 -90.00   0.50    1.01    -- -107.58 140.00  21.14   66
 41  \w    -73.00 -35.00   0.50    1.01    -- -107.58  61.00 120.00   76
 42  \w   -111.00 -53.00   0.50    1.01    -- -107.58 125.00  30.00  116
 43  \w   -170.00-120.00   0.50    1.01    -- -107.58 -67.00 -79.23  100
 44  \w   -123.00 -85.00   0.50    1.01    -- -107.58 140.00 164.99   76
 45  \w    -71.00 -35.00   0.50    1.01    -- -107.58  61.00   0.00   72
 46  \w   -165.00 -82.00   0.50    1.01    -- -107.58-125.00-120.00  166
 47  \w   -122.00 -93.00   0.50    1.01    -- -107.58 -30.00  90.00   58
 48  \w   -115.00 -88.00   0.50    1.01    -- -107.58 -67.00 -79.23   54
 49  \w   -167.00-109.00   0.50    1.01    -- -107.58 -15.00-120.00  116
;
_diffrn_measurement_device 'four-circle diffractometer'
_diffrn_measurement_device_type 'ROD, SynergyCustom system, HyPix'
_diffrn_measurement_method '\w scans'
_diffrn_orient_matrix_type 'CrysAlisPro convention (1999,Acta A55,543-557)'
_diffrn_orient_matrix_UB_11 0.0175603000
_diffrn_orient_matrix_UB_12 0.0827328000
_diffrn_orient_matrix_UB_13 0.0467975000
_diffrn_orient_matrix_UB_21 0.0120422000
_diffrn_orient_matrix_UB_22 -0.0195813000
_diffrn_orient_matrix_UB_23 0.0597999000
_diffrn_orient_matrix_UB_31 0.0811791000
_diffrn_orient_matrix_UB_32 0.0141659000
_diffrn_orient_matrix_UB_33 -0.0000210000
_diffrn_radiation_monochromator mirror
_diffrn_radiation_probe x-ray
_diffrn_radiation_type 'Cu K\a'
_diffrn_radiation_wavelength 1.54184
_diffrn_reflns_av_R_equivalents 0.1512
_diffrn_reflns_av_unetI/netI 0.0866
_diffrn_reflns_Laue_measured_fraction_full 0.997
_diffrn_reflns_Laue_measured_fraction_max 0.997
_diffrn_reflns_limit_h_max 23
_diffrn_reflns_limit_h_min -17
_diffrn_reflns_limit_k_max 24
_diffrn_reflns_limit_k_min -24
_diffrn_reflns_limit_l_max 26
_diffrn_reflns_limit_l_min -26
_diffrn_reflns_number 122267
_diffrn_reflns_point_group_measured_fraction_full 0.997
_diffrn_reflns_point_group_measured_fraction_max 0.997
_diffrn_reflns_theta_full 66.600
_diffrn_reflns_theta_max 66.600
_diffrn_reflns_theta_min 2.472
_diffrn_source 'Rotating-anode X-ray tube'
_diffrn_source_type 'Rigaku (Cu) X-ray Source'
_exptl_absorpt_coefficient_mu 18.308
_exptl_absorpt_correction_T_max 1.00000
_exptl_absorpt_correction_T_min 0.69403
_exptl_absorpt_correction_type multi-scan
_exptl_absorpt_process_details
;
CrysAlisPro 1.171.44.128a (Rigaku Oxford Diffraction, 2025)
Empirical absorption correction using spherical harmonics,
implemented in SCALE3 ABSPACK scaling algorithm.
;
_exptl_crystal_colour 'clear light colourless'
_exptl_crystal_colour_lustre clear
_exptl_crystal_colour_modifier light
_exptl_crystal_colour_primary colourless
_exptl_crystal_density_diffrn 2.120
_exptl_crystal_description block
_exptl_crystal_F_000 4973
_exptl_crystal_size_max 0.02
_exptl_crystal_size_mid 0.01
_exptl_crystal_size_min 0.01
_refine_diff_density_max 1.420
_refine_diff_density_min -2.313
_refine_diff_density_rms 0.213
_refine_ls_extinction_method none
_refine_ls_goodness_of_fit_ref 1.020
_refine_ls_hydrogen_treatment constr
_refine_ls_matrix_type full
_refine_ls_number_parameters 1646
_refine_ls_number_reflns 27441
_refine_ls_number_restraints 1101
_refine_ls_restrained_S_all 1.004
_refine_ls_R_factor_all 0.0952
_refine_ls_R_factor_gt 0.0756
_refine_ls_shift/su_max 0.001
_refine_ls_shift/su_mean 0.000
_refine_ls_structure_factor_coef Fsqd
_refine_ls_weighting_details 'w=1/[\s^2^(Fo^2^)+(0.1391P)^2^] where P=(Fo^2^+2Fc^2^)/3'
_refine_ls_weighting_scheme calc
_refine_ls_wR_factor_gt 0.2051
_refine_ls_wR_factor_ref 0.2191
_reflns_Friedel_coverage 0.000
_reflns_number_gt 19206
_reflns_number_total 27441
_reflns_threshold_expression 'I > 2\s(I)'
_cod_data_source_file d6sc00913a2.cif
_cod_data_source_block InOC-42_auto
_cod_depositor_comments 'Adding full bibliography for 1576882--1576886.cif.'
_cod_original_formula_sum 'C122.70 H255 In15 N18 O79.30'
_cod_database_code 1576886
_shelx_shelxl_version_number 2018/3
_chemical_oxdiff_formula 'C H O N In'
_chemical_oxdiff_usercomment 'C H O N In'
_shelx_space_group_comment
;
The symmetry employed for this shelxl refinement is uniquely defined
by the following loop, which should always be used as a source of
symmetry information in preference to the above space-group names.
They are only intended as comments.
;
_cell_oxdiff_angle_alpha 111.330(2)
_cell_oxdiff_angle_beta 97.1186(18)
_cell_oxdiff_angle_gamma 104.9149(18)
_cell_oxdiff_length_a 19.5767(3)
_cell_oxdiff_length_b 20.3062(4)
_cell_oxdiff_length_c 22.4453(5)
_cell_oxdiff_measurement_reflns_used 35163
_cell_oxdiff_volume 7793.4(3)
_shelx_estimated_absorpt_t_max 0.838
_shelx_estimated_absorpt_t_min 0.711
_diffrn_oxdiff_digest_od_ed
;

;
_diffrn_oxdiff_measurement_exp_name In15-1D.par
_olex2_refinement_description
;
1. Restrained distances
 O19-C33A = O16-C67A = O34-C72A = O34-C72 = O16-C67 = O19-C33 = O39-C74A = O29-
 C70A = O14-C62A
 1.35 with sigma of 0.02
 C62-C3 = C74-C73 = C71-C70 = C67-C46 = C69-C33 = C72-C60
 1.5 with sigma of 0.02
 O49A-C66A = O40A-C54A
 1.3 with sigma of 0.02
 C64A-C54A
 1.5 with sigma of 0.02
 O43A-C54A
 1.2 with sigma of 0.02
 N5-C71 = N5-C73 = N5-C3 = N6-C46 = N6-C69 = N6-C60 = C46-N6 = N6-C60A = N6-
 C69A = N6-C46A = N5-C73A = N5-C71A = N5-C3A
 1.45 with sigma of 0.02
 C71A-C70A = C62A-C3A = C74A-C73A
 1.5 with sigma of 0.02
 C69A-C33A = C67A-C46A = C72A-C60A
 1.5 with sigma of 0.02
 C60-C46
 2.4 with sigma of 0.02
 C69-C46
 2.4 with sigma of 0.02
 N7-C23 \\sim N7A-C23A
 with sigma of 0.02
 N7-C45 \\sim N7A-C45
 with sigma of 0.02
 C23-C50 \\sim C23A-C50
 with sigma of 0.02
 C27-C50 \\sim C27A-C50
 with sigma of 0.02
 C27-C61 \\sim C27A-C61A
 with sigma of 0.02
 C45-C61 \\sim C45-C61A
 with sigma of 0.02
 N7-C50 \\sim N7A-C50
 with sigma of 0.04
 C23-C45 \\sim C23A-C45
 with sigma of 0.04
 C27-C45 \\sim C27A-C45
 with sigma of 0.04
 C50-C61 \\sim C50-C61A
 with sigma of 0.04
2. Restrained planarity
 O49A, C66A, N9A, C16A, C65A, C13A, C64A, C54A, O40A, O43A
 with sigma of 0.1
3. Uiso/Uaniso restraints and constraints
N6 \\sim C33 \\sim C46 \\sim C60 \\sim C67 \\sim C69 \\sim C72 \\sim C72A \\sim
C60A \\sim C69A \\sim C33A \\sim C46A \\sim C67A \\sim O34 \\sim O19 \\sim O16:
within 2A with sigma of 0.01 and sigma for terminal atoms of 0.02 within 2A
C14 \\sim C20 \\sim C35 \\sim C37 \\sim C38 \\sim N11 \\sim C14A \\sim C38A
\\sim C37A \\sim N11A: within 2A with sigma of 0.01 and sigma for terminal
atoms of 0.02 within 2A
N9 \\sim O40 \\sim C54 \\sim C64 \\sim O43 \\sim C65 \\sim C13 \\sim C16 \\sim
C66 \\sim O49 \\sim C13A \\sim C66A \\sim N9A \\sim C16A \\sim O49A \\sim C65A
\\sim C64A \\sim C54A \\sim O40A \\sim O43A: within 2A with sigma of 0.01 and
sigma for terminal atoms of 0.02 within 2A
N7 \\sim C23 \\sim C27 \\sim C45 \\sim C50 \\sim C61 \\sim C27A \\sim C61A
\\sim N7A \\sim C23A: within 2A with sigma of 0.01 and sigma for terminal atoms
of 0.02 within 2A
C30 \\sim C2 \\sim C15 \\sim C42 \\sim C57 \\sim N10 \\sim C57A \\sim N10A
\\sim C2A \\sim C15A: within 2A with sigma of 0.01 and sigma for terminal atoms
of 0.02 within 2A
C74 \\sim C74A \\sim C73 \\sim C73A \\sim N5 \\sim C71 \\sim C71A \\sim C70
\\sim C70A \\sim O29 \\sim O39 \\sim C62A \\sim C62 \\sim C3A \\sim C3 \\sim
O14: within 2A with sigma of 0.01 and sigma for terminal atoms of 0.02 within 2A
Uanis(C75) \\sim Ueq: with sigma of 0.01 and sigma for terminal atoms of 0.02
Uanis(C43) \\sim Ueq: with sigma of 0.01 and sigma for terminal atoms of 0.02
4. Others
 Sof(In2A)=1-FVAR(1)
 Sof(In2)=FVAR(1)
 Sof(C38A)=Sof(H38A)=Sof(C14A)=Sof(H14A)=Sof(N11A)=Sof(C37A)=Sof(H37A)=1-FVAR(2)
 Sof(C14)=Sof(H14)=Sof(C38)=Sof(H38)=Sof(C37)=Sof(H37)=Sof(N11)=FVAR(2)
 Sof(C27A)=Sof(H27A)=Sof(C61A)=Sof(H61A)=Sof(N7A)=Sof(C23A)=Sof(H23A)=1-FVAR(3)
 Sof(N7)=Sof(C23)=Sof(H23)=Sof(C27)=Sof(H27)=Sof(C61)=Sof(H61)=FVAR(3)
 Sof(C57A)=Sof(H57A)=Sof(C15A)=Sof(H15A)=Sof(C2A)=Sof(H2A)=Sof(N10A)=1-FVAR(4)
 Sof(C15)=Sof(H15)=Sof(C57)=Sof(H57)=Sof(N10)=Sof(C2)=Sof(H2)=FVAR(4)
 Sof(C66A)=Sof(N9A)=Sof(C65A)=Sof(H65A)=Sof(C64A)=Sof(C13A)=Sof(H13A)=
 Sof(C16A)=Sof(H16A)=Sof(O40A)=Sof(H40C)=Sof(C54A)=Sof(O43A)=Sof(O49A)=
 Sof(H49C)=1-FVAR(5)
 Sof(O40)=Sof(O43)=Sof(H43A)=Sof(C54)=Sof(C64)=Sof(C65)=Sof(H65)=Sof(N9)=
 Sof(C66)=Sof(C16)=Sof(H16)=Sof(C13)=Sof(H13)=Sof(O49)=Sof(H49)=FVAR(5)
 Sof(C73A)=Sof(H73C)=Sof(H73D)=Sof(C74A)=Sof(H74C)=Sof(H74D)=Sof(C71A)=
 Sof(H71C)=Sof(H71D)=Sof(C70A)=Sof(H70C)=Sof(H70D)=Sof(C3A)=Sof(H3AA)=Sof(H3AB)=
 Sof(C62A)=Sof(H62C)=Sof(H62D)=1-FVAR(6)
 Sof(C3)=Sof(H3A)=Sof(H3B)=Sof(C62)=Sof(H62A)=Sof(H62B)=Sof(C70)=Sof(H70A)=
 Sof(H70B)=Sof(C71)=Sof(H71A)=Sof(H71B)=Sof(C73)=Sof(H73A)=Sof(H73B)=Sof(C74)=
 Sof(H74A)=Sof(H74B)=FVAR(6)
 Sof(C72A)=Sof(H72C)=Sof(H72D)=Sof(C60A)=Sof(H60C)=Sof(H60D)=Sof(C69A)=
 Sof(H69C)=Sof(H69D)=Sof(C33A)=Sof(H33C)=Sof(H33D)=Sof(C46A)=Sof(H46C)=
 Sof(H46D)=Sof(C67A)=Sof(H67C)=Sof(H67D)=1-FVAR(7)
 Sof(C33)=Sof(H33A)=Sof(H33B)=Sof(C46)=Sof(H46A)=Sof(H46B)=Sof(C60)=Sof(H60A)=
 Sof(H60B)=Sof(C67)=Sof(H67A)=Sof(H67B)=Sof(C69)=Sof(H69A)=Sof(H69B)=Sof(C72)=
 Sof(H72A)=Sof(H72B)=FVAR(7)
 Sof(In)=1-FVAR(8)
 Sof(In14)=FVAR(8)
 Sof(In16)=1-FVAR(9)
 Sof(In12)=FVAR(9)
 Fixed Sof: H7(0.3) C75(0.7) H75A(0.7) H75B(0.7) H75C(0.7) O20(0.3) H20A(0.3)
 H20B(0.3)
 Fixed Y: C33(0.118073)
5.a Riding coordinates:
 O7(H7), O10(H10), O20(H20A,H20B)
5.b Ternary CH refined with riding coordinates:
 O17(H17)
5.c Secondary CH2 refined with riding coordinates:
 C3(H3A,H3B), C7(H7A,H7B), C8(H8A,H8B), C9(H9A,H9B), C10(H10A,H10B), C11(H11A,
 H11B), C12(H12A,H12B), C17(H17A,H17B), C18(H18A,H18B), C21(H21A,H21B),
 C24(H24A,H24B), C25(H25A,H25B), C26(H26A,H26B), C28(H28A,H28B), C29(H29A,H29B),
  C31(H31A,H31B), C32(H32A,H32B), C33(H33A,H33B), C34(H34A,H34B), C39(H39A,
 H39B), C40(H40A,H40B), C41(H41A,H41B), C44(H44A,H44B), C46(H46A,H46B),
 C48(H48A,H48B), C49(H49A,H49B), C53(H53A,H53B), C55(H55A,H55B), C56(H56A,H56B),
  C58(H58A,H58B), C59(H59A,H59B), C60(H60A,H60B), C62(H62A,H62B), C63(H63A,
 H63B), C67(H67A,H67B), C68(H68A,H68B), C69(H69A,H69B), C70(H70A,H70B),
 C71(H71A,H71B), C72(H72A,H72B), C73(H73A,H73B), C74(H74A,H74B), C73A(H73C,
 H73D), C74A(H74C,H74D), C71A(H71C,H71D), C70A(H70C,H70D), C3A(H3AA,H3AB),
 C62A(H62C,H62D), C72A(H72C,H72D), C60A(H60C,H60D), C69A(H69C,H69D), C33A(H33C,
 H33D), C46A(H46C,H46D), C67A(H67C,H67D)
5.d Aromatic/amide H refined with riding coordinates:
 C4(H4), C14(H14), C38(H38), C37(H37), C15(H15), C57(H57), C2(H2), C38A(H38A),
 C14A(H14A), C37A(H37A), C23(H23), C27(H27), C36(H36), C43(H43), C61(H61),
 C65(H65), C16(H16), C13(H13), C27A(H27A), C61A(H61A), C23A(H23A), C57A(H57A),
 C15A(H15A), C2A(H2A), C65A(H65A), C13A(H13A), C16A(H16A)
5.e Fitted hexagon refined as free rotating group:
 C14(C38,C20,C37,N11,C35), C15(C30,C57,N10,C42,C2), C64(C65,N9,C66,C16,C13),
 C66A(N9A,C65A,C64A,C13A,C16A)
5.f Tetrahedral OH refined with riding coordinates:
 O43(H43A), O44(H44), O45(H45), O47(H47), O48(H48), O49(H49), O40A(H40C),
 O49A(H49C)
5.g Idealised Me refined as rotating group:
 C51(H51A,H51B,H51C), C75(H75A,H75B,H75C)
;
_smtbx_masks_special_details
;
A solvent mask was calculated and 1459 electrons were 
found in a volume of 3478\%A^3^ in 2 voids per unit cell. 
This is consistent with the presence of 
13[CH4O], 6[C6H15NO3] per Asymmetric Unit 
which account for 1452 electrons 
per unit cell.
;
_smtbx_masks_void_probe_radius 1.0
_smtbx_masks_void_truncation_radius 1.2
_olex2_submission_special_instructions 'No special instructions were received'
_oxdiff_exptl_absorpt_empirical_details
;
Empirical correction (ABSPACK) includes:
- Absorption correction using spherical harmonics
- Frame scaling
;
_oxdiff_exptl_absorpt_empirical_full_max 2.513
_oxdiff_exptl_absorpt_empirical_full_min 0.354

loop_
_space_group_symop_operation_xyz
'x, y, z'
'-x, -y, -z'

loop_
_atom_site_label
_atom_site_type_symbol
_atom_site_fract_x
_atom_site_fract_y
_atom_site_fract_z
_atom_site_U_iso_or_equiv
_atom_site_adp_type
_atom_site_occupancy
_atom_site_site_symmetry_order
_atom_site_calc_flag
_atom_site_refinement_flags_posn
_atom_site_refinement_flags_adp
_atom_site_refinement_flags_occupancy
_atom_site_disorder_assembly
_atom_site_disorder_group
In1 In 0.83412(3) 0.25042(4) 0.49211(4) 0.04109(17) Uani 1 1 d . . . . .
In2 In 0.7503(3) 0.2748(6) 0.6435(5) 0.0328(9) Uani 0.69(4) 1 d . . P A 1
In3 In 0.94494(3) 0.26777(4) 0.65393(4) 0.04282(17) Uani 1 1 d . . . . .
In4 In 0.66531(3) 0.26796(4) 0.50289(4) 0.04579(18) Uani 1 1 d . . . . .
In5 In 0.87459(3) 0.10442(4) 0.51578(4) 0.04679(18) Uani 1 1 d . . . . .
In6 In 0.73549(3) 0.43989(4) 0.64172(4) 0.04816(19) Uani 1 1 d . . . . .
In7 In 0.80290(4) 0.12505(4) 0.64931(4) 0.04893(19) Uani 1 1 d . . . . .
In8 In 0.69695(3) 0.11550(4) 0.51027(4) 0.04910(19) Uani 1 1 d . . . . .
In9 In 0.90796(3) 0.44003(4) 0.64795(4) 0.04552(18) Uani 1 1 d . . . . .
In10 In 1.02186(3) 0.24196(4) 0.52595(4) 0.04813(19) Uani 1 1 d . . . . .
In11 In 0.86591(4) 0.29140(4) 0.78423(4) 0.05117(19) Uani 1 1 d . . . . .
In12 In 1.00448(13) 0.4366(4) 0.7830(4) 0.0450(9) Uani 0.77(3) 1 d . . P A 1
In13 In 1.07492(3) 0.42146(5) 0.65275(4) 0.0537(2) Uani 1 1 d . . . . .
In14 In 0.8430(6) 0.4588(3) 0.78400(18) 0.0528(9) Uani 0.74(4) 1 d . . P A 1
In15 In 0.56298(3) 0.32714(4) 0.61003(4) 0.0536(2) Uani 1 1 d . . . . .
O1 O 0.8131(4) 0.3922(4) 0.6758(4) 0.0542(18) Uani 1 1 d . . . . .
O2 O 0.6942(3) 0.1601(4) 0.6207(4) 0.0468(17) Uani 1 1 d . . . . .
O3 O 0.9073(4) 0.4043(4) 0.8096(4) 0.0491(17) Uani 1 1 d . . . . .
O4 O 0.7525(3) 0.2344(4) 0.5447(4) 0.0412(16) Uani 1 1 d . . . . .
O5 O 0.9706(4) 0.3799(4) 0.6772(4) 0.0554(19) Uani 1 1 d . . . . .
O6 O 0.9851(4) 0.1262(4) 0.5043(4) 0.0566(19) Uani 1 1 d . . . . .
O7 O 0.9227(3) 0.1511(4) 0.6301(4) 0.0475(17) Uani 1 1 d . . . . .
H7 H 0.960611 0.142587 0.646379 0.071 Uiso 0.3 1 d R U P B 2
O8 O 0.6684(3) 0.3166(4) 0.6131(4) 0.0486(18) Uani 1 1 d . . . . .
O9 O 0.7969(3) 0.1273(4) 0.4440(4) 0.0434(15) Uani 1 1 d . . . . .
O10 O 0.8693(3) 0.3685(4) 0.5463(4) 0.0478(17) Uani 1 1 d . . . . .
H10 H 0.867813 0.389087 0.519921 0.072 Uiso 1 1 d R U . . .
O11 O 0.9138(3) 0.2283(4) 0.5475(4) 0.0485(17) Uani 1 1 d . . . . .
O12 O 1.0127(4) 0.4958(4) 0.6423(4) 0.0536(19) Uani 1 1 d . . . . .
O13 O 1.0431(4) 0.3552(4) 0.5500(4) 0.0510(18) Uani 1 1 d . . . . .
O14 O 0.6240(4) 0.4404(4) 0.6473(5) 0.0597(19) Uani 1 1 d D U . . .
O15 O 0.8859(4) 0.2594(4) 0.4128(4) 0.0524(18) Uani 1 1 d . . . . .
O16 O 0.7416(3) 0.2592(5) 0.4364(4) 0.0507(16) Uani 1 1 d D U . . .
O17 O 1.0552(4) 0.2944(5) 0.6364(4) 0.059(2) Uani 1 1 d . . . . .
H17 H 1.093611 0.281762 0.659492 0.088 Uiso 1 1 calc R U . . .
O18 O 0.8411(4) 0.2448(4) 0.6746(4) 0.0511(17) Uani 1 1 d . . . . .
O19 O 0.6101(3) 0.1527(4) 0.4840(4) 0.0582(18) Uani 1 1 d D U . . .
O21 O 0.7797(4) 0.0893(4) 0.5472(4) 0.0550(19) Uani 1 1 d . . . . .
O22 O 0.9431(4) 0.5113(4) 0.7580(4) 0.0570(19) Uani 1 1 d . . . . .
O23 O 1.0258(4) 0.5397(5) 0.8846(4) 0.071(2) Uani 1 1 d . . . . .
O24 O 0.3871(4) -0.0056(4) 0.5036(4) 0.0576(19) Uani 1 1 d . . . . .
O25 O 0.3483(4) -0.0155(4) 0.5880(4) 0.060(2) Uani 1 1 d . . . . .
O26 O 0.9828(4) 0.3080(5) 0.7627(4) 0.059(2) Uani 1 1 d . . . . .
O27 O 0.7592(4) 0.3174(5) 0.7540(4) 0.062(2) Uani 1 1 d . . . . .
O28 O 0.7700(4) 0.5107(4) 0.7476(4) 0.060(2) Uani 1 1 d . . . . .
O29 O 0.8454(4) 0.5069(4) 0.6384(4) 0.0578(19) Uani 1 1 d D U . . .
O30 O 0.8724(4) -0.0014(4) 0.5322(5) 0.059(2) Uani 1 1 d . . . . .
O31 O 0.8168(4) 0.0152(4) 0.6296(5) 0.064(2) Uani 1 1 d . . . . .
O32 O 1.1013(4) 0.4865(5) 0.7579(4) 0.060(2) Uani 1 1 d . . . . .
O33 O 0.8431(5) 0.1740(5) 0.7555(4) 0.064(2) Uani 1 1 d . . . . .
O34 O 0.5635(4) 0.2897(5) 0.5070(4) 0.0617(19) Uani 1 1 d D U . . .
O35 O 0.5441(4) 0.3229(5) 0.7055(5) 0.069(2) Uani 1 1 d . . . . .
O36 O 0.8989(4) 0.5534(5) 0.8782(4) 0.066(2) Uani 1 1 d . . . . .
N1 N 0.4981(4) 0.2204(5) 0.6125(5) 0.051(2) Uani 1 1 d . . . . .
O37 O 0.9798(4) 0.2157(5) 0.4236(5) 0.064(2) Uani 1 1 d . . . . .
O38 O 0.1281(4) 0.2351(5) 0.5207(5) 0.069(2) Uani 1 1 d . . . . .
O39 O 0.7178(4) 0.3850(5) 0.5340(4) 0.0603(18) Uani 1 1 d D U . . .
O40 O 1.1575(18) 0.2494(19) 0.693(2) 0.083(5) Uani 0.607(15) 1 d . U P C 1
O41 O 0.4686(4) 0.3570(6) 0.5953(6) 0.090(3) Uani 1 1 d . . . . .
O42 O 1.1874(4) 0.4122(5) 0.6622(5) 0.073(3) Uani 1 1 d . . . . .
O43 O 1.249(2) 0.363(2) 0.727(3) 0.096(7) Uani 0.607(15) 1 d . U P C 1
H43A H 1.252443 0.360292 0.688904 0.145 Uiso 0.607(15) 1 calc R U P C 1
O44 O 0.9320(6) 0.2915(6) 0.8947(5) 0.092(3) Uani 1 1 d . . . . .
H44 H 0.928755 0.279514 0.854200 0.138 Uiso 1 1 calc R U . . .
O45 O 0.9821(6) 0.2315(6) 0.1517(5) 0.091(3) Uani 1 1 d . . . . .
H45 H 0.945870 0.238289 0.133625 0.137 Uiso 1 1 calc R U . . .
N2 N 0.8610(5) 0.0114(6) 0.4123(6) 0.062(3) Uani 1 1 d . . . . .
O46 O 0.8205(7) 0.2940(6) 0.8676(5) 0.088(3) Uani 1 1 d . . . . .
N3 N 0.7535(5) 0.4580(6) 0.8474(6) 0.064(3) Uani 1 1 d . . . . .
N4 N 0.7038(5) 0.0605(6) 0.6818(6) 0.065(3) Uani 1 1 d . . . . .
N5 N 0.7203(5) 0.5347(5) 0.6082(5) 0.065(2) Uani 1 1 d D U . . .
C1 C 0.4276(5) 0.1028(6) 0.6039(6) 0.052(3) Uani 1 1 d . . . . .
N6 N 0.5934(4) 0.2164(6) 0.3922(5) 0.065(2) Uani 1 1 d D U . . .
N7 N 0.8957(8) 0.2724(9) 1.0684(7) 0.075(3) Uani 0.92(3) 1 d D U P D 1
O47 O 0.1508(5) 0.2899(8) 0.4519(7) 0.114(5) Uani 1 1 d . . . . .
H47 H 0.105182 0.278128 0.442511 0.171 Uiso 1 1 calc R U . . .
N8 N 1.0986(5) 0.4335(6) 0.8582(5) 0.065(3) Uani 1 1 d . . . . .
C3 C 0.6735(16) 0.5661(18) 0.6498(19) 0.061(4) Uani 0.44(3) 1 d D U P E 1
H3A H 0.658669 0.602477 0.636063 0.073 Uiso 0.44(3) 1 calc R U P E 1
H3B H 0.701533 0.592972 0.696399 0.073 Uiso 0.44(3) 1 calc R U P E 1
C4 C 0.4618(5) 0.1466(6) 0.5759(6) 0.049(3) Uani 1 1 d . . . . .
H4 H 0.460397 0.125341 0.530246 0.059 Uiso 1 1 calc R U . . .
C5 C 0.9371(5) 0.2377(6) 0.3933(6) 0.053(3) Uani 1 1 d . . . . .
C6 C 0.5053(5) 0.2517(7) 0.6778(6) 0.058(3) Uani 1 1 d . . . . .
C7 C 0.7944(6) 0.0049(7) 0.3674(7) 0.063(3) Uani 1 1 d . . . . .
H7A H 0.750845 -0.025250 0.375279 0.076 Uiso 1 1 calc R U . . .
H7B H 0.795981 -0.021613 0.321106 0.076 Uiso 1 1 calc R U . . .
O48 O 0.8255(7) 0.2758(8) 1.1422(6) 0.109(4) Uani 1 1 d . . . . .
H48 H 0.799179 0.301016 1.158321 0.163 Uiso 1 1 calc R U . . .
C8 C 0.6353(5) 0.1335(7) 0.6477(8) 0.067(4) Uani 1 1 d . . . . .
H8A H 0.588522 0.128770 0.621299 0.081 Uiso 1 1 calc R U . . .
H8B H 0.642289 0.169819 0.693483 0.081 Uiso 1 1 calc R U . . .
C9 C 0.7876(5) 0.0808(6) 0.3776(6) 0.055(3) Uani 1 1 d . . . . .
H9A H 0.824540 0.105948 0.359596 0.067 Uiso 1 1 calc R U . . .
H9B H 0.738947 0.073478 0.352575 0.067 Uiso 1 1 calc R U . . .
C10 C 1.0481(7) 0.5172(9) 0.9357(7) 0.076(4) Uani 1 1 d . . . . .
H10A H 1.008907 0.474116 0.934047 0.091 Uiso 1 1 calc R U . . .
H10B H 1.059879 0.558961 0.979645 0.091 Uiso 1 1 calc R U . . .
C11 C 1.0388(6) 0.2955(8) 0.7957(7) 0.067(3) Uani 1 1 d . . . . .
H11A H 1.075372 0.288959 0.769191 0.081 Uiso 1 1 calc R U . . .
H11B H 1.019619 0.249017 0.802029 0.081 Uiso 1 1 calc R U . . .
C12 C 0.6331(6) 0.0595(7) 0.6473(7) 0.063(3) Uani 1 1 d . . . . .
H12A H 0.619862 0.022078 0.601050 0.075 Uiso 1 1 calc R U . . .
H12B H 0.594626 0.043716 0.668760 0.075 Uiso 1 1 calc R U . . .
C14 C 0.3699(8) 0.363(4) 0.535(5) 0.068(5) Uani 0.10(5) 1 d G U P F 1
H14 H 0.401548 0.402593 0.528148 0.082 Uiso 0.10(5) 1 calc R U P F 1
C38 C 0.2953(8) 0.340(4) 0.509(5) 0.068(5) Uani 0.10(5) 1 d G U P F 1
H38 H 0.275843 0.362981 0.484350 0.081 Uiso 0.10(5) 1 calc R U P F 1
C20 C 0.2490(4) 0.2823(7) 0.5191(7) 0.064(2) Uani 1 1 d G U . . .
C37 C 0.2774(8) 0.248(4) 0.555(5) 0.067(5) Uani 0.10(5) 1 d G U P F 1
H37 H 0.245754 0.209143 0.562118 0.080 Uiso 0.10(5) 1 calc R U P F 1
N11 N 0.3521(8) 0.272(4) 0.581(5) 0.067(5) Uani 0.10(5) 1 d G U P F 1
C35 C 0.3983(4) 0.3294(7) 0.5712(7) 0.067(3) Uani 1 1 d G U . . .
C15 C 0.9057(15) 0.257(2) 0.2897(11) 0.058(4) Uani 0.36(7) 1 d G U P G 1
H15 H 0.867493 0.273712 0.305075 0.070 Uiso 0.36(7) 1 calc R U P G 1
C30 C 0.9499(6) 0.2362(6) 0.3280(5) 0.056(2) Uani 1 1 d G U . . .
C57 C 1.0058(15) 0.212(2) 0.3055(11) 0.064(4) Uani 0.36(7) 1 d G U P G 1
H57 H 1.035986 0.197646 0.331633 0.077 Uiso 0.36(7) 1 calc R U P G 1
N10 N 1.0176(15) 0.208(2) 0.2448(11) 0.069(4) Uani 0.36(7) 1 d G U P G 1
C42 C 0.9734(7) 0.2292(7) 0.2065(5) 0.071(3) Uani 1 1 d G U . . .
C2 C 0.9175(16) 0.254(2) 0.2290(11) 0.061(4) Uani 0.36(7) 1 d G U P G 1
H2 H 0.887309 0.267787 0.202827 0.073 Uiso 0.36(7) 1 calc R U P G 1
C17 C 0.6930(7) 0.4766(8) 0.8157(7) 0.068(3) Uani 1 1 d . . . . .
H17A H 0.666286 0.497438 0.848626 0.082 Uiso 1 1 calc R U . . .
H17B H 0.658239 0.430637 0.779451 0.082 Uiso 1 1 calc R U . . .
C18 C 1.0754(6) 0.3626(8) 0.8639(7) 0.069(3) Uani 1 1 d . . . . .
H18A H 1.040548 0.364339 0.892328 0.083 Uiso 1 1 calc R U . . .
H18B H 1.118229 0.354898 0.885298 0.083 Uiso 1 1 calc R U . . .
C19 C 0.3852(5) 0.0244(6) 0.5647(7) 0.056(3) Uani 1 1 d . . . . .
C38A C 0.2774(6) 0.2710(10) 0.5737(9) 0.063(3) Uani 0.90(5) 1 d . U P F 2
H38A H 0.244646 0.247143 0.593283 0.076 Uiso 0.90(5) 1 calc R U P F 2
C14A C 0.3516(7) 0.2935(12) 0.6000(12) 0.070(3) Uani 0.90(5) 1 d . U P F 2
H14A H 0.370073 0.284668 0.636607 0.084 Uiso 0.90(5) 1 calc R U P F 2
N11A N 0.3725(6) 0.3411(9) 0.5187(8) 0.071(3) Uani 0.90(5) 1 d . U P F 2
C37A C 0.2999(7) 0.3183(11) 0.4927(10) 0.068(3) Uani 0.90(5) 1 d . U P F 2
H37A H 0.283006 0.326968 0.455534 0.082 Uiso 0.90(5) 1 calc R U P F 2
C21 C 0.7021(7) 0.3176(8) 0.7886(8) 0.072(4) Uani 1 1 d . . . . .
H21A H 0.689274 0.271898 0.797065 0.086 Uiso 1 1 calc R U . . .
H21B H 0.658222 0.316523 0.760540 0.086 Uiso 1 1 calc R U . . .
N22 N 1.1418(5) 0.5057(7) 0.6121(7) 0.074(3) Uani 1 1 d . . . . .
C23 C 0.9087(11) 0.2774(15) 1.0113(10) 0.077(3) Uani 0.92(3) 1 d D U P D 1
H23 H 0.952987 0.273748 0.999643 0.093 Uiso 0.92(3) 1 calc R U P D 1
C24 C 1.1227(7) 0.4620(8) 0.5395(8) 0.076(4) Uani 1 1 d . . . . .
H24A H 1.161534 0.440386 0.527452 0.092 Uiso 1 1 calc R U . . .
H24B H 1.121626 0.496547 0.517892 0.092 Uiso 1 1 calc R U . . .
C25 C 0.7053(7) -0.0175(7) 0.6635(8) 0.074(4) Uani 1 1 d . . . . .
H25A H 0.729215 -0.021568 0.702968 0.088 Uiso 1 1 calc R U . . .
H25B H 0.654708 -0.052688 0.647885 0.088 Uiso 1 1 calc R U . . .
C26 C 0.7899(8) 0.5215(9) 0.9138(7) 0.077(4) Uani 1 1 d . . . . .
H26A H 0.770474 0.508395 0.948183 0.092 Uiso 1 1 calc R U . . .
H26B H 0.779079 0.566816 0.914865 0.092 Uiso 1 1 calc R U . . .
C27 C 0.7954(9) 0.2974(11) 0.9894(8) 0.073(3) Uani 0.92(3) 1 d D U P D 1
H27 H 0.760847 0.305166 0.961287 0.088 Uiso 0.92(3) 1 calc R U P D 1
C28 C 1.2187(6) 0.5242(8) 0.6437(8) 0.075(4) Uani 1 1 d . . . . .
H28A H 1.228802 0.558502 0.690741 0.089 Uiso 1 1 calc R U . . .
H28B H 1.249989 0.550430 0.622359 0.089 Uiso 1 1 calc R U . . .
C29 C 1.1675(8) 0.5023(8) 0.8018(8) 0.078(4) Uani 1 1 d . . . . .
H29A H 1.179255 0.551802 0.838855 0.094 Uiso 1 1 calc R U . . .
H29B H 1.207342 0.504378 0.778607 0.094 Uiso 1 1 calc R U . . .
C31 C 0.7244(7) 0.5331(7) 0.7889(7) 0.066(3) Uani 1 1 d . . . . .
H31A H 0.683980 0.540697 0.763969 0.080 Uiso 1 1 calc R U . . .
H31B H 0.752491 0.581528 0.826244 0.080 Uiso 1 1 calc R U . . .
C32 C 1.1160(7) 0.4954(8) 0.9218(7) 0.075(4) Uani 1 1 d . . . . .
H32A H 1.154247 0.538913 0.922861 0.090 Uiso 1 1 calc R U . . .
H32B H 1.135387 0.481340 0.956606 0.090 Uiso 1 1 calc R U . . .
C33 C 0.560(4) 0.118073 0.426(3) 0.064(4) Uani 0.19(2) 1 d D U P H 1
H33A H 0.512336 0.113754 0.438022 0.076 Uiso 0.19(2) 1 calc R U P H 1
H33B H 0.561477 0.066461 0.407011 0.076 Uiso 0.19(2) 1 calc R U P H 1
C34 C 0.9279(6) 0.0369(7) 0.3903(7) 0.068(3) Uani 1 1 d . . . . .
H34A H 0.923451 0.074358 0.372942 0.082 Uiso 1 1 calc R U . . .
H34B H 0.933321 -0.006146 0.354417 0.082 Uiso 1 1 calc R U . . .
C36 C 0.4333(7) 0.1363(7) 0.6717(8) 0.075(4) Uani 1 1 d . . . . .
H36 H 0.409769 0.106169 0.691937 0.090 Uiso 1 1 calc R U . . .
C39 C 1.0512(6) 0.4001(7) 0.5128(8) 0.068(4) Uani 1 1 d . . . . .
H39A H 1.011231 0.421664 0.513765 0.082 Uiso 1 1 calc R U . . .
H39B H 1.047320 0.367885 0.466345 0.082 Uiso 1 1 calc R U . . .
C40 C 0.8029(8) 0.1271(8) 0.7833(7) 0.072(4) Uani 1 1 d . . . . .
H40A H 0.814862 0.154447 0.831874 0.086 Uiso 1 1 calc R U . . .
H40B H 0.817317 0.081659 0.772907 0.086 Uiso 1 1 calc R U . . .
C41 C 1.0367(6) 0.5492(6) 0.6186(8) 0.073(4) Uani 1 1 d . . . . .
H41A H 1.021000 0.592909 0.640238 0.088 Uiso 1 1 calc R U . . .
H41B H 1.015841 0.528363 0.570472 0.088 Uiso 1 1 calc R U . . .
C43 C 0.4709(8) 0.2105(9) 0.7106(8) 0.083(4) Uani 1 1 d . U . . .
H43 H 0.473531 0.232453 0.756518 0.100 Uiso 1 1 calc R U . . .
C44 C 0.9943(6) 0.0710(6) 0.4473(7) 0.062(3) Uani 1 1 d . . . . .
H44A H 1.004110 0.030994 0.458582 0.074 Uiso 1 1 calc R U . . .
H44B H 1.037018 0.094278 0.433726 0.074 Uiso 1 1 calc R U . . .
C45 C 0.8348(8) 0.2813(9) 1.0893(8) 0.084(3) Uani 1 1 d D U . . .
C46 C 0.646(3) 0.226(3) 0.353(3) 0.063(5) Uani 0.19(2) 1 d D U P H 1
H46A H 0.655166 0.277056 0.354073 0.076 Uiso 0.19(2) 1 calc R U P H 1
H46B H 0.622662 0.190281 0.306847 0.076 Uiso 0.19(2) 1 calc R U P H 1
C47 C 0.8706(10) 0.2921(8) 0.9069(7) 0.080(4) Uani 1 1 d . . . . .
C48 C 0.7236(8) 0.3837(8) 0.8514(7) 0.073(4) Uani 1 1 d . . . . .
H48A H 0.760955 0.378937 0.882165 0.088 Uiso 1 1 calc R U . . .
H48B H 0.680656 0.383908 0.870497 0.088 Uiso 1 1 calc R U . . .
C49 C 0.7211(7) 0.1046(8) 0.7559(7) 0.072(4) Uani 1 1 d . . . . .
H49A H 0.694183 0.073563 0.776211 0.086 Uiso 1 1 calc R U . . .
H49B H 0.706242 0.149777 0.766244 0.086 Uiso 1 1 calc R U . . .
C50 C 0.8570(7) 0.2880(8) 0.9704(7) 0.071(3) Uani 1 1 d D U . . .
C51 C 0.9772(8) 0.5882(8) 0.7764(8) 0.086(4) Uani 1 1 d . . . . .
H51A H 1.013708 0.595017 0.751052 0.129 Uiso 1 1 calc R U . . .
H51B H 1.000982 0.612560 0.823546 0.129 Uiso 1 1 calc R U . . .
H51C H 0.940597 0.610612 0.767328 0.129 Uiso 1 1 calc R U . . .
C52 C 0.1705(6) 0.2683(9) 0.4953(8) 0.076(4) Uani 1 1 d . . . . .
C53 C 0.7447(8) -0.0386(7) 0.6115(7) 0.072(4) Uani 1 1 d . . . . .
H53A H 0.748687 -0.088508 0.603564 0.086 Uiso 1 1 calc R U . . .
H53B H 0.716707 -0.041787 0.570075 0.086 Uiso 1 1 calc R U . . .
C54 C 1.223(2) 0.297(3) 0.724(3) 0.102(4) Uani 0.607(15) 1 d . U P C 1
C55 C 1.1208(7) 0.5734(8) 0.6334(8) 0.075(4) Uani 1 1 d . . . . .
H55A H 1.139151 0.603883 0.609393 0.090 Uiso 1 1 calc R U . . .
H55B H 1.141897 0.603839 0.681184 0.090 Uiso 1 1 calc R U . . .
C56 C 0.8548(7) -0.0622(7) 0.4163(7) 0.069(3) Uani 1 1 d . . . . .
H56A H 0.821958 -0.103582 0.375248 0.083 Uiso 1 1 calc R U . . .
H56B H 0.903310 -0.068665 0.420651 0.083 Uiso 1 1 calc R U . . .
C58 C 1.1623(6) 0.4419(9) 0.8290(8) 0.073(4) Uani 1 1 d . . . . .
H58A H 1.157265 0.393610 0.792878 0.088 Uiso 1 1 calc R U . . .
H58B H 1.207317 0.456402 0.862873 0.088 Uiso 1 1 calc R U . . .
C59 C 0.8714(8) 0.5375(8) 0.9283(7) 0.075(4) Uani 1 1 d . . . . .
H59A H 0.894814 0.580638 0.971325 0.090 Uiso 1 1 calc R U . . .
H59B H 0.882578 0.493522 0.930673 0.090 Uiso 1 1 calc R U . . .
C60 C 0.553(3) 0.269(3) 0.399(3) 0.064(4) Uani 0.19(2) 1 d D U P H 1
H60A H 0.506194 0.240936 0.365273 0.077 Uiso 0.19(2) 1 calc R U P H 1
H60B H 0.580422 0.307201 0.385291 0.077 Uiso 0.19(2) 1 calc R U P H 1
C61 C 0.7812(9) 0.2960(12) 1.0472(8) 0.076(3) Uani 0.92(3) 1 d D U P D 1
H61 H 0.738523 0.304198 1.059998 0.091 Uiso 0.92(3) 1 calc R U P D 1
C62 C 0.6065(17) 0.5050(18) 0.644(2) 0.060(4) Uani 0.44(3) 1 d D U P E 1
H62A H 0.582984 0.525000 0.680032 0.072 Uiso 0.44(3) 1 calc R U P E 1
H62B H 0.571367 0.488831 0.601618 0.072 Uiso 0.44(3) 1 calc R U P E 1
C63 C 0.8256(8) -0.0654(8) 0.4739(8) 0.079(4) Uani 1 1 d . . . . .
H63A H 0.775131 -0.063933 0.467932 0.094 Uiso 1 1 calc R U . . .
H63B H 0.825157 -0.112320 0.478178 0.094 Uiso 1 1 calc R U . . .
C64 C 1.2666(11) 0.2723(16) 0.7622(15) 0.111(4) Uani 0.607(15) 1 d G U P C 1
C65 C 1.2393(9) 0.2066(14) 0.7703(14) 0.121(4) Uani 0.607(15) 1 d G U P C 1
H65 H 1.188868 0.178676 0.754091 0.146 Uiso 0.607(15) 1 calc R U P C 1
N9 N 1.2859(11) 0.1818(12) 0.8021(13) 0.132(4) Uani 0.607(15) 1 d G U P C 1
C66 C 1.3597(11) 0.2227(13) 0.8258(13) 0.129(5) Uani 0.607(15) 1 d G U P C 1
C16 C 1.3870(9) 0.2884(13) 0.8177(14) 0.126(5) Uani 0.607(15) 1 d G U P C 1
H16 H 1.437467 0.316356 0.833956 0.151 Uiso 0.607(15) 1 calc R U P C 1
C13 C 1.3404(12) 0.3132(13) 0.7859(15) 0.120(5) Uani 0.607(15) 1 d G U P C 1
H13 H 1.359063 0.358148 0.780414 0.144 Uiso 0.607(15) 1 calc R U P C 1
C67 C 0.719(4) 0.218(5) 0.3704(14) 0.061(5) Uani 0.19(2) 1 d D U P H 1
H67A H 0.714729 0.164947 0.359254 0.073 Uiso 0.19(2) 1 calc R U P H 1
H67B H 0.753420 0.237842 0.347238 0.073 Uiso 0.19(2) 1 calc R U P H 1
C68 C 1.2373(7) 0.4550(9) 0.6388(9) 0.080(4) Uani 1 1 d . . . . .
H68A H 1.235369 0.424519 0.592363 0.096 Uiso 1 1 calc R U . . .
H68B H 1.287408 0.469614 0.665282 0.096 Uiso 1 1 calc R U . . .
C69 C 0.550(3) 0.1374(17) 0.367(3) 0.065(4) Uani 0.19(2) 1 d D U P H 1
H69A H 0.568467 0.106474 0.331761 0.078 Uiso 0.19(2) 1 calc R U P H 1
H69B H 0.498429 0.129289 0.350106 0.078 Uiso 0.19(2) 1 calc R U P H 1
C70 C 0.8535(18) 0.567(2) 0.620(2) 0.064(4) Uani 0.44(3) 1 d D U P E 1
H70A H 0.866967 0.553280 0.577537 0.076 Uiso 0.44(3) 1 calc R U P E 1
H70B H 0.894190 0.610333 0.653491 0.076 Uiso 0.44(3) 1 calc R U P E 1
C71 C 0.7880(11) 0.5894(16) 0.615(2) 0.062(4) Uani 0.44(3) 1 d D U P E 1
H71A H 0.795485 0.635577 0.654368 0.074 Uiso 0.44(3) 1 calc R U P E 1
H71B H 0.783123 0.601909 0.576116 0.074 Uiso 0.44(3) 1 calc R U P E 1
C72 C 0.535(3) 0.310(4) 0.461(2) 0.064(4) Uani 0.19(2) 1 d D U P H 1
H72A H 0.556371 0.365027 0.475281 0.076 Uiso 0.19(2) 1 calc R U P H 1
H72B H 0.481567 0.297419 0.455385 0.076 Uiso 0.19(2) 1 calc R U P H 1
C73 C 0.6786(17) 0.4874(15) 0.5398(10) 0.063(4) Uani 0.44(3) 1 d D U P E 1
H73A H 0.682245 0.520661 0.516361 0.076 Uiso 0.44(3) 1 calc R U P E 1
H73B H 0.626937 0.470489 0.541243 0.076 Uiso 0.44(3) 1 calc R U P E 1
C74 C 0.694(2) 0.4207(16) 0.4973(16) 0.068(4) Uani 0.44(3) 1 d D U P E 1
H74A H 0.649022 0.385545 0.463130 0.081 Uiso 0.44(3) 1 calc R U P E 1
H74B H 0.731527 0.435647 0.474851 0.081 Uiso 0.44(3) 1 calc R U P E 1
C75 C 0.9725(11) 0.1240(11) 0.6556(11) 0.074(5) Uani 0.7 1 d . U P I 1
H75A H 1.019769 0.142658 0.646624 0.111 Uiso 0.7 1 calc R U P I 1
H75B H 0.954822 0.069218 0.634684 0.111 Uiso 0.7 1 calc R U P I 1
H75C H 0.977936 0.141201 0.703270 0.111 Uiso 0.7 1 calc R U P I 1
O49 O 1.3985(14) 0.1982(16) 0.8600(15) 0.159(7) Uani 0.607(15) 1 d . U P C 1
H49 H 1.376598 0.188713 0.887313 0.238 Uiso 0.607(15) 1 calc R U P C 1
O20 O 1.0390(13) 0.1289(14) 0.6810(16) 0.073(9) Uani 0.3 1 d . . P J 2
H20A H 1.030919 0.083069 0.676710 0.109 Uiso 0.3 1 d R U P J 2
H20B H 1.085535 0.150674 0.698580 0.109 Uiso 0.3 1 d R U P J 2
In2A In 0.7546(5) 0.2905(8) 0.6575(8) 0.0289(14) Uani 0.31(4) 1 d . . P A 2
C27A C 0.904(9) 0.268(16) 1.005(8) 0.076(5) Uani 0.08(3) 1 d D U P D 2
H27A H 0.947453 0.263932 0.991613 0.091 Uiso 0.08(3) 1 calc R U P D 2
C61A C 0.891(9) 0.254(12) 1.059(7) 0.078(5) Uani 0.08(3) 1 d D U P D 2
H61A H 0.916951 0.228712 1.075627 0.094 Uiso 0.08(3) 1 calc R U P D 2
N7A N 0.778(2) 0.257(11) 1.036(4) 0.077(5) Uani 0.08(3) 1 d D U P D 2
C23A C 0.787(2) 0.258(12) 0.977(4) 0.074(5) Uani 0.08(3) 1 d D U P D 2
H23A H 0.746523 0.237688 0.940358 0.089 Uiso 0.08(3) 1 calc R U P D 2
C57A C 0.8998(12) 0.2431(15) 0.2853(11) 0.058(3) Uani 0.64(7) 1 d . U P G 2
H57A H 0.856012 0.249504 0.296633 0.069 Uiso 0.64(7) 1 calc R U P G 2
C15A C 1.0145(12) 0.2297(17) 0.3119(12) 0.063(3) Uani 0.64(7) 1 d . U P G 2
H15A H 1.049922 0.225333 0.341864 0.076 Uiso 0.64(7) 1 calc R U P G 2
C2A C 1.0294(16) 0.229(2) 0.2491(12) 0.071(4) Uani 0.64(7) 1 d . U P G 2
H2A H 1.075092 0.229520 0.239085 0.085 Uiso 0.64(7) 1 calc R U P G 2
N10A N 0.9117(10) 0.2410(12) 0.2267(9) 0.062(3) Uani 0.64(7) 1 d . U P G 2
C66A C 1.3149(18) 0.2031(18) 0.8451(13) 0.134(5) Uani 0.393(15) 1 d DG U P C 2
N9A N 1.3572(14) 0.266(2) 0.8392(17) 0.131(5) Uani 0.393(15) 1 d G U P C 2
C65A C 1.3268(18) 0.294(2) 0.799(2) 0.121(4) Uani 0.393(15) 1 d G U P C 2
H65A H 1.355721 0.336969 0.794671 0.145 Uiso 0.393(15) 1 calc R U P C 2
C64A C 1.2542(19) 0.260(2) 0.7641(19) 0.113(4) Uani 0.393(15) 1 d DG U P C 2
C13A C 1.2120(14) 0.197(2) 0.770(2) 0.119(5) Uani 0.393(15) 1 d G U P C 2
H13A H 1.162371 0.173387 0.746348 0.143 Uiso 0.393(15) 1 calc R U P C 2
C16A C 1.2423(17) 0.1686(17) 0.8105(18) 0.125(5) Uani 0.393(15) 1 d G U P C 2
H16A H 1.213462 0.125757 0.814560 0.150 Uiso 0.393(15) 1 calc R U P C 2
O40A O 1.255(4) 0.349(3) 0.720(4) 0.094(8) Uani 0.393(15) 1 d D U P C 2
H40C H 1.263270 0.339650 0.681995 0.142 Uiso 0.393(15) 1 calc R U P C 2
C54A C 1.216(3) 0.289(4) 0.722(4) 0.103(5) Uani 0.393(15) 1 d D U P C 2
O43A O 1.154(3) 0.262(3) 0.690(4) 0.093(9) Uani 0.393(15) 1 d D U P C 2
O49A O 1.322(2) 0.160(2) 0.8759(18) 0.170(9) Uani 0.393(15) 1 d D U P C 2
H49C H 1.306492 0.173080 0.909916 0.255 Uiso 0.393(15) 1 calc R U P C 2
C73A C 0.7099(15) 0.5067(12) 0.5370(9) 0.064(4) Uani 0.56(3) 1 d D U P E 2
H73C H 0.741794 0.545390 0.526508 0.077 Uiso 0.56(3) 1 calc R U P E 2
H73D H 0.658868 0.498877 0.517030 0.077 Uiso 0.56(3) 1 calc R U P E 2
C74A C 0.7258(15) 0.4347(12) 0.5055(12) 0.063(4) Uani 0.56(3) 1 d D U P E 2
H74C H 0.694368 0.407765 0.460155 0.076 Uiso 0.56(3) 1 calc R U P E 2
H74D H 0.776809 0.448168 0.501336 0.076 Uiso 0.56(3) 1 calc R U P E 2
C71A C 0.7877(10) 0.5999(11) 0.6463(16) 0.068(4) Uani 0.56(3) 1 d D U P E 2
H71C H 0.790996 0.638267 0.628344 0.082 Uiso 0.56(3) 1 calc R U P E 2
H71D H 0.785713 0.622615 0.692961 0.082 Uiso 0.56(3) 1 calc R U P E 2
C70A C 0.8517(14) 0.5761(12) 0.6422(16) 0.064(4) Uani 0.56(3) 1 d D U P E 2
H70C H 0.867748 0.579639 0.603006 0.077 Uiso 0.56(3) 1 calc R U P E 2
H70D H 0.891204 0.612331 0.681363 0.077 Uiso 0.56(3) 1 calc R U P E 2
C3A C 0.6586(11) 0.5535(14) 0.6332(15) 0.060(3) Uani 0.56(3) 1 d D U P E 2
H3AA H 0.639327 0.580064 0.609523 0.072 Uiso 0.56(3) 1 calc R U P E 2
H3AB H 0.676063 0.587718 0.680554 0.072 Uiso 0.56(3) 1 calc R U P E 2
C62A C 0.5983(13) 0.4855(12) 0.6248(15) 0.059(3) Uani 0.56(3) 1 d D U P E 2
H62C H 0.562374 0.501280 0.649112 0.071 Uiso 0.56(3) 1 calc R U P E 2
H62D H 0.573113 0.456981 0.577530 0.071 Uiso 0.56(3) 1 calc R U P E 2
C72A C 0.5050(7) 0.2617(11) 0.4544(7) 0.069(3) Uani 0.81(2) 1 d D U P H 2
H72C H 0.478891 0.298465 0.459383 0.082 Uiso 0.81(2) 1 calc R U P H 2
H72D H 0.470791 0.215251 0.452612 0.082 Uiso 0.81(2) 1 calc R U P H 2
C60A C 0.5303(8) 0.2454(11) 0.3921(8) 0.062(3) Uani 0.81(2) 1 d D U P H 2
H60C H 0.544602 0.291776 0.384800 0.074 Uiso 0.81(2) 1 calc R U P H 2
H60D H 0.489284 0.208041 0.354780 0.074 Uiso 0.81(2) 1 calc R U P H 2
C69A C 0.5697(8) 0.1343(8) 0.3722(8) 0.066(3) Uani 0.81(2) 1 d D U P H 2
H69C H 0.609266 0.115185 0.357837 0.080 Uiso 0.81(2) 1 calc R U P H 2
H69D H 0.526680 0.109926 0.334299 0.080 Uiso 0.81(2) 1 calc R U P H 2
C33A C 0.5506(9) 0.1137(9) 0.4277(8) 0.061(3) Uani 0.81(2) 1 d D U P H 2
H33C H 0.507005 0.126768 0.438552 0.073 Uiso 0.81(2) 1 calc R U P H 2
H33D H 0.539194 0.059062 0.413833 0.073 Uiso 0.81(2) 1 calc R U P H 2
C46A C 0.6396(9) 0.2403(12) 0.3510(10) 0.066(3) Uani 0.81(2) 1 d D U P H 2
H46C H 0.645524 0.292984 0.359208 0.079 Uiso 0.81(2) 1 calc R U P H 2
H46D H 0.616735 0.208587 0.303653 0.079 Uiso 0.81(2) 1 calc R U P H 2
C67A C 0.7125(10) 0.2319(13) 0.3699(7) 0.063(3) Uani 0.81(2) 1 d D U P H 2
H67C H 0.707408 0.178164 0.349650 0.076 Uiso 0.81(2) 1 calc R U P H 2
H67D H 0.747417 0.257929 0.350806 0.076 Uiso 0.81(2) 1 calc R U P H 2
In In 0.8273(11) 0.4521(7) 0.7822(3) 0.040(2) Uani 0.26(4) 1 d . . P A 2
In16 In 1.0055(5) 0.4524(9) 0.7979(8) 0.046(2) Uani 0.23(3) 1 d . . P A 2

loop_
_atom_site_aniso_label
_atom_site_aniso_U_11
_atom_site_aniso_U_22
_atom_site_aniso_U_33
_atom_site_aniso_U_23
_atom_site_aniso_U_13
_atom_site_aniso_U_12
In1 0.0284(3) 0.0493(4) 0.0509(4) 0.0264(3) 0.0107(3) 0.0123(3)
In2 0.0265(8) 0.028(2) 0.035(2) 0.0063(18) 0.0039(10) 0.0068(10)
In3 0.0302(3) 0.0481(4) 0.0528(4) 0.0264(3) 0.0074(3) 0.0101(3)
In4 0.0296(3) 0.0511(4) 0.0596(5) 0.0269(4) 0.0079(3) 0.0131(3)
In5 0.0347(3) 0.0473(4) 0.0642(5) 0.0269(4) 0.0156(3) 0.0153(3)
In6 0.0364(3) 0.0452(4) 0.0673(5) 0.0274(4) 0.0139(3) 0.0135(3)
In7 0.0437(4) 0.0471(4) 0.0621(5) 0.0304(4) 0.0163(3) 0.0114(3)
In8 0.0323(3) 0.0420(4) 0.0681(5) 0.0231(4) 0.0047(3) 0.0073(3)
In9 0.0324(3) 0.0449(4) 0.0581(5) 0.0249(4) 0.0080(3) 0.0067(3)
In10 0.0292(3) 0.0613(4) 0.0655(5) 0.0362(4) 0.0156(3) 0.0165(3)
In11 0.0482(4) 0.0541(4) 0.0521(5) 0.0272(4) 0.0109(3) 0.0110(3)
In12 0.0372(7) 0.0419(16) 0.0403(19) 0.0080(16) -0.0031(8) 0.0068(6)
In13 0.0321(3) 0.0601(5) 0.0682(5) 0.0337(4) 0.0081(3) 0.0056(3)
In14 0.036(2) 0.0482(11) 0.074(2) 0.0259(9) 0.0142(9) 0.0111(11)
In15 0.0335(3) 0.0482(4) 0.0822(6) 0.0294(4) 0.0186(3) 0.0126(3)
O1 0.052(4) 0.035(4) 0.056(5) 0.005(4) -0.001(3) 0.010(3)
O2 0.024(3) 0.044(4) 0.076(5) 0.033(4) 0.018(3) 0.002(3)
O3 0.047(4) 0.046(4) 0.051(5) 0.024(4) 0.005(3) 0.007(3)
O4 0.021(3) 0.053(4) 0.065(5) 0.032(4) 0.023(3) 0.018(3)
O5 0.044(4) 0.041(4) 0.062(5) 0.017(4) -0.009(3) -0.001(3)
O6 0.043(4) 0.052(4) 0.079(6) 0.027(4) 0.018(4) 0.021(3)
O7 0.033(3) 0.062(5) 0.058(5) 0.034(4) 0.008(3) 0.019(3)
O8 0.020(3) 0.052(4) 0.079(5) 0.028(4) 0.018(3) 0.016(3)
O9 0.039(3) 0.035(3) 0.056(5) 0.020(3) 0.017(3) 0.007(3)
O10 0.043(3) 0.035(4) 0.065(5) 0.034(4) 0.010(3) -0.004(3)
O11 0.035(3) 0.059(4) 0.058(5) 0.033(4) 0.000(3) 0.018(3)
O12 0.038(3) 0.055(4) 0.075(6) 0.039(4) 0.014(3) 0.007(3)
O13 0.046(4) 0.026(3) 0.068(5) 0.019(3) 0.009(3) -0.005(3)
O14 0.046(3) 0.044(4) 0.093(6) 0.031(4) 0.021(4) 0.017(3)
O15 0.051(4) 0.055(4) 0.059(5) 0.029(4) 0.019(3) 0.019(3)
O16 0.027(3) 0.086(5) 0.055(4) 0.042(4) 0.013(3) 0.023(3)
O17 0.038(4) 0.083(6) 0.059(5) 0.038(5) 0.010(3) 0.015(4)
O18 0.047(4) 0.055(4) 0.052(5) 0.025(4) 0.005(3) 0.017(3)
O19 0.027(3) 0.055(4) 0.080(5) 0.027(4) -0.002(3) 0.002(3)
O21 0.046(4) 0.061(5) 0.065(5) 0.034(4) 0.009(3) 0.020(3)
O22 0.055(4) 0.035(4) 0.065(5) 0.014(4) 0.005(4) 0.003(3)
O23 0.060(5) 0.070(6) 0.062(6) 0.017(5) -0.003(4) 0.006(4)
O24 0.048(4) 0.050(4) 0.070(6) 0.021(4) 0.013(4) 0.013(3)
O25 0.046(4) 0.055(5) 0.081(6) 0.035(5) 0.022(4) 0.007(3)
O26 0.044(4) 0.078(6) 0.057(5) 0.038(5) 0.008(3) 0.009(4)
O27 0.035(3) 0.082(6) 0.073(6) 0.039(5) 0.031(4) 0.008(4)
O28 0.058(4) 0.043(4) 0.076(6) 0.015(4) 0.018(4) 0.025(4)
O29 0.041(3) 0.052(4) 0.090(6) 0.039(4) 0.014(3) 0.014(3)
O30 0.058(4) 0.049(4) 0.090(6) 0.040(5) 0.023(4) 0.029(4)
O31 0.058(4) 0.049(4) 0.095(7) 0.041(5) 0.023(4) 0.015(4)
O32 0.041(4) 0.067(5) 0.060(5) 0.023(4) 0.006(3) 0.005(3)
O33 0.082(5) 0.056(5) 0.047(5) 0.025(4) 0.007(4) 0.009(4)
O34 0.036(3) 0.095(5) 0.072(5) 0.049(4) 0.023(3) 0.025(3)
O35 0.059(5) 0.049(5) 0.071(6) 0.008(4) 0.016(4) -0.001(4)
O36 0.065(5) 0.055(5) 0.063(6) 0.014(4) 0.016(4) 0.011(4)
N1 0.023(3) 0.051(5) 0.080(7) 0.029(5) 0.023(4) 0.007(3)
O37 0.058(4) 0.081(6) 0.090(6) 0.058(5) 0.028(4) 0.047(4)
O38 0.044(4) 0.079(6) 0.108(8) 0.055(6) 0.030(4) 0.030(4)
O39 0.052(4) 0.060(4) 0.069(5) 0.027(4) 0.018(3) 0.017(3)
O40 0.066(7) 0.115(11) 0.113(9) 0.080(9) 0.021(7) 0.057(7)
O41 0.041(4) 0.080(6) 0.167(11) 0.066(7) 0.033(5) 0.023(4)
O42 0.045(4) 0.077(6) 0.102(8) 0.050(6) 0.016(4) 0.008(4)
O43 0.062(9) 0.142(12) 0.122(11) 0.082(10) 0.028(8) 0.049(10)
O44 0.092(7) 0.096(8) 0.075(7) 0.036(6) 0.031(6) 0.001(6)
O45 0.108(8) 0.098(8) 0.065(7) 0.038(6) 0.039(6) 0.016(6)
N2 0.051(5) 0.064(6) 0.089(8) 0.040(6) 0.030(5) 0.029(5)
O46 0.129(9) 0.086(7) 0.066(7) 0.042(6) 0.018(6) 0.048(7)
N3 0.056(5) 0.062(6) 0.072(7) 0.026(6) 0.022(5) 0.016(5)
N4 0.061(6) 0.063(6) 0.083(8) 0.047(6) 0.026(5) 0.013(5)
N5 0.056(4) 0.053(4) 0.094(5) 0.038(4) 0.026(4) 0.017(3)
C1 0.030(4) 0.055(6) 0.062(8) 0.021(6) 0.016(5) 0.002(4)
N6 0.033(3) 0.084(4) 0.079(4) 0.040(4) 0.010(3) 0.016(3)
N7 0.077(5) 0.076(7) 0.067(6) 0.037(5) 0.015(4) 0.005(5)
O47 0.040(4) 0.190(13) 0.161(12) 0.129(11) 0.024(6) 0.032(6)
N8 0.039(4) 0.071(7) 0.067(7) 0.028(6) -0.014(4) 0.002(4)
C3 0.048(6) 0.049(6) 0.095(7) 0.035(6) 0.026(6) 0.020(5)
C4 0.035(5) 0.047(6) 0.062(7) 0.015(5) 0.014(5) 0.019(4)
C5 0.031(5) 0.058(7) 0.077(8) 0.037(6) 0.019(5) 0.007(4)
C6 0.029(5) 0.061(7) 0.067(8) 0.017(6) 0.027(5) -0.004(5)
C7 0.051(6) 0.051(7) 0.088(10) 0.026(7) 0.027(6) 0.018(5)
O48 0.111(8) 0.149(12) 0.082(8) 0.058(8) 0.037(7) 0.047(8)
C8 0.031(5) 0.078(8) 0.121(12) 0.068(9) 0.033(6) 0.018(5)
C9 0.030(5) 0.059(7) 0.076(9) 0.027(7) 0.011(5) 0.015(5)
C10 0.067(8) 0.081(10) 0.056(8) 0.028(7) -0.006(6) -0.002(7)
C11 0.051(6) 0.077(9) 0.084(10) 0.045(8) 0.001(6) 0.028(6)
C12 0.046(6) 0.064(7) 0.093(10) 0.047(7) 0.031(6) 0.014(5)
C14 0.042(6) 0.072(7) 0.115(8) 0.052(7) 0.032(6) 0.031(6)
C38 0.042(6) 0.072(7) 0.114(8) 0.053(7) 0.033(6) 0.030(6)
C20 0.037(4) 0.070(5) 0.111(6) 0.049(5) 0.035(4) 0.030(4)
C37 0.039(6) 0.069(7) 0.111(8) 0.046(7) 0.034(6) 0.028(6)
N11 0.039(6) 0.069(7) 0.111(8) 0.046(7) 0.032(6) 0.029(6)
C35 0.037(4) 0.069(5) 0.114(7) 0.047(5) 0.030(4) 0.029(4)
C15 0.066(6) 0.053(7) 0.063(6) 0.036(6) 0.024(5) 0.010(6)
C30 0.057(4) 0.052(5) 0.065(5) 0.031(4) 0.024(4) 0.013(4)
C57 0.061(6) 0.059(7) 0.071(6) 0.029(6) 0.025(6) 0.011(6)
N10 0.068(6) 0.060(7) 0.073(6) 0.030(6) 0.024(6) 0.008(6)
C42 0.075(5) 0.063(6) 0.072(5) 0.030(5) 0.025(4) 0.010(5)
C2 0.068(6) 0.055(7) 0.065(6) 0.035(6) 0.024(5) 0.011(6)
C17 0.056(7) 0.074(8) 0.084(10) 0.032(8) 0.027(6) 0.032(6)
C18 0.052(6) 0.074(9) 0.062(8) 0.028(7) -0.009(6) -0.001(6)
C19 0.029(5) 0.049(6) 0.079(9) 0.021(6) 0.004(5) 0.006(4)
C38A 0.039(4) 0.065(6) 0.107(7) 0.045(5) 0.039(4) 0.029(4)
C14A 0.041(4) 0.071(6) 0.112(7) 0.045(6) 0.029(4) 0.025(4)
N11A 0.044(4) 0.072(6) 0.119(7) 0.054(5) 0.032(4) 0.028(4)
C37A 0.043(4) 0.075(6) 0.113(7) 0.055(5) 0.034(4) 0.030(4)
C21 0.077(8) 0.070(9) 0.093(11) 0.046(8) 0.047(8) 0.036(7)
N22 0.035(5) 0.090(8) 0.107(10) 0.062(8) 0.021(5) 0.005(5)
C23 0.076(5) 0.076(7) 0.068(6) 0.030(5) 0.013(5) 0.006(5)
C24 0.056(7) 0.074(9) 0.098(12) 0.043(9) 0.023(7) 0.009(6)
C25 0.076(8) 0.043(7) 0.103(12) 0.039(8) 0.021(8) 0.009(6)
C26 0.095(10) 0.087(10) 0.064(9) 0.038(8) 0.031(8) 0.039(8)
C27 0.077(5) 0.072(7) 0.065(6) 0.033(5) 0.015(5) 0.011(5)
C28 0.039(6) 0.068(8) 0.096(11) 0.034(8) 0.002(6) -0.010(5)
C29 0.085(9) 0.069(9) 0.086(11) 0.041(8) 0.025(8) 0.016(7)
C31 0.062(7) 0.062(8) 0.067(9) 0.022(7) 0.012(6) 0.016(6)
C32 0.058(7) 0.069(9) 0.079(10) 0.033(8) -0.001(6) -0.007(6)
C33 0.031(6) 0.069(6) 0.080(6) 0.029(6) -0.001(6) 0.009(6)
C34 0.055(7) 0.062(8) 0.096(11) 0.036(8) 0.029(7) 0.021(6)
C36 0.071(8) 0.056(8) 0.090(11) 0.031(8) 0.032(7) -0.001(6)
C39 0.047(6) 0.068(8) 0.094(11) 0.043(8) 0.025(6) 0.008(6)
C40 0.093(9) 0.070(8) 0.073(9) 0.054(8) 0.031(7) 0.018(7)
C41 0.042(6) 0.036(6) 0.130(13) 0.042(7) 0.005(6) -0.009(4)
C43 0.087(7) 0.080(7) 0.066(7) 0.027(6) 0.037(6) -0.004(6)
C44 0.050(6) 0.053(7) 0.099(10) 0.039(7) 0.034(6) 0.028(5)
C45 0.084(5) 0.082(6) 0.071(6) 0.035(5) 0.014(5) 0.003(5)
C46 0.036(6) 0.090(7) 0.071(6) 0.041(6) 0.012(6) 0.020(6)
C47 0.112(12) 0.072(9) 0.063(9) 0.039(8) 0.038(9) 0.018(8)
C48 0.076(8) 0.070(9) 0.075(10) 0.032(8) 0.031(7) 0.016(7)
C49 0.091(9) 0.085(9) 0.088(10) 0.071(9) 0.063(8) 0.036(7)
C50 0.074(5) 0.070(6) 0.064(5) 0.039(5) 0.011(4) 0.001(5)
C51 0.087(10) 0.053(8) 0.092(12) 0.013(8) 0.018(8) 0.008(7)
C52 0.045(6) 0.090(10) 0.111(12) 0.060(10) 0.022(7) 0.025(6)
C53 0.092(9) 0.048(7) 0.084(10) 0.036(7) 0.036(8) 0.019(6)
C54 0.075(6) 0.136(9) 0.129(7) 0.078(7) 0.023(6) 0.055(6)
C55 0.053(7) 0.073(9) 0.103(12) 0.049(9) 0.016(7) 0.008(6)
C56 0.080(8) 0.051(7) 0.082(10) 0.023(7) 0.023(7) 0.035(6)
C58 0.049(6) 0.100(11) 0.085(10) 0.052(9) 0.029(6) 0.017(7)
C59 0.090(9) 0.063(8) 0.051(8) 0.011(7) 0.015(7) 0.011(7)
C60 0.031(6) 0.089(7) 0.081(6) 0.044(6) 0.010(6) 0.022(6)
C61 0.079(6) 0.073(7) 0.070(6) 0.034(5) 0.022(5) 0.007(5)
C62 0.047(5) 0.048(6) 0.094(7) 0.034(6) 0.025(6) 0.018(5)
C63 0.093(10) 0.055(8) 0.099(12) 0.042(8) 0.019(9) 0.029(7)
C64 0.085(6) 0.142(8) 0.134(7) 0.080(6) 0.016(6) 0.054(6)
C65 0.094(7) 0.148(9) 0.141(8) 0.080(7) 0.006(7) 0.050(7)
N9 0.101(7) 0.154(9) 0.149(8) 0.078(7) 0.000(7) 0.047(7)
C66 0.099(7) 0.153(9) 0.151(8) 0.082(7) 0.000(7) 0.052(7)
C16 0.095(8) 0.151(9) 0.146(9) 0.081(8) 0.003(7) 0.049(7)
C13 0.093(7) 0.148(9) 0.141(8) 0.081(7) 0.006(7) 0.053(7)
C67 0.036(6) 0.091(7) 0.066(6) 0.041(6) 0.014(6) 0.022(6)
C68 0.061(7) 0.081(10) 0.103(12) 0.048(9) 0.028(8) 0.013(7)
C69 0.030(6) 0.076(6) 0.080(6) 0.031(6) 0.002(6) 0.013(6)
C70 0.056(5) 0.048(6) 0.094(8) 0.042(6) 0.019(6) 0.010(5)
C71 0.056(5) 0.047(5) 0.093(7) 0.044(6) 0.024(6) 0.011(5)
C72 0.031(6) 0.091(7) 0.079(7) 0.044(6) 0.012(6) 0.024(6)
C73 0.060(6) 0.059(6) 0.082(6) 0.041(6) 0.023(6) 0.017(6)
C74 0.064(7) 0.062(6) 0.079(6) 0.039(6) 0.015(6) 0.009(6)
C75 0.086(11) 0.064(10) 0.092(13) 0.045(9) 0.023(9) 0.034(9)
O49 0.122(10) 0.172(12) 0.178(11) 0.081(10) -0.024(10) 0.056(9)
O20 0.040(13) 0.035(13) 0.11(3) 0.013(15) -0.015(14) -0.003(10)
In2A 0.0338(18) 0.012(3) 0.026(3) -0.002(2) 0.0114(18) -0.0035(17)
C27A 0.076(6) 0.075(8) 0.067(7) 0.035(7) 0.013(6) 0.004(6)
C61A 0.078(6) 0.077(8) 0.069(7) 0.034(7) 0.013(6) 0.004(6)
N7A 0.079(7) 0.075(8) 0.069(7) 0.034(7) 0.017(6) 0.006(7)
C23A 0.078(7) 0.072(8) 0.067(7) 0.036(7) 0.016(6) 0.006(7)
C57A 0.067(5) 0.053(6) 0.062(6) 0.037(5) 0.022(5) 0.011(5)
C15A 0.061(5) 0.058(7) 0.070(6) 0.030(5) 0.024(5) 0.010(5)
C2A 0.068(6) 0.064(7) 0.074(6) 0.026(6) 0.025(5) 0.010(6)
N10A 0.070(5) 0.057(6) 0.065(5) 0.034(5) 0.021(5) 0.015(5)
C66A 0.104(8) 0.156(9) 0.152(9) 0.082(8) 0.000(7) 0.048(8)
N9A 0.100(7) 0.155(9) 0.149(8) 0.080(7) 0.002(7) 0.049(7)
C65A 0.093(7) 0.149(9) 0.142(8) 0.081(7) 0.007(6) 0.052(7)
C64A 0.087(6) 0.143(8) 0.136(7) 0.079(7) 0.013(6) 0.054(6)
C13A 0.092(7) 0.147(9) 0.141(8) 0.079(7) 0.009(7) 0.053(7)
C16A 0.097(8) 0.151(9) 0.144(9) 0.081(8) 0.005(8) 0.049(8)
O40A 0.066(11) 0.137(13) 0.119(12) 0.077(11) 0.026(10) 0.057(11)
C54A 0.077(7) 0.137(9) 0.129(7) 0.078(7) 0.022(6) 0.055(7)
O43A 0.069(10) 0.128(14) 0.118(11) 0.077(12) 0.015(9) 0.053(11)
O49A 0.129(12) 0.179(14) 0.179(13) 0.072(12) -0.003(12) 0.036(12)
C73A 0.060(6) 0.058(6) 0.084(6) 0.041(5) 0.022(6) 0.015(5)
C74A 0.058(6) 0.062(6) 0.077(6) 0.039(5) 0.020(6) 0.014(6)
C71A 0.062(5) 0.048(5) 0.099(7) 0.041(6) 0.021(6) 0.009(5)
C70A 0.056(5) 0.047(5) 0.096(7) 0.042(6) 0.016(6) 0.010(5)
C3A 0.049(6) 0.049(6) 0.095(7) 0.035(5) 0.024(5) 0.023(5)
C62A 0.047(5) 0.044(6) 0.095(7) 0.033(5) 0.027(5) 0.018(5)
C72A 0.031(4) 0.090(6) 0.088(6) 0.038(5) 0.008(4) 0.027(4)
C60A 0.029(5) 0.088(6) 0.081(6) 0.046(5) 0.011(4) 0.026(4)
C69A 0.029(5) 0.079(5) 0.080(6) 0.028(5) -0.001(4) 0.015(4)
C33A 0.030(5) 0.067(5) 0.078(6) 0.030(5) -0.003(4) 0.011(4)
C46A 0.037(5) 0.094(6) 0.071(5) 0.040(5) 0.008(4) 0.020(5)
C67A 0.038(5) 0.090(6) 0.070(5) 0.041(5) 0.015(4) 0.022(5)
In 0.022(4) 0.068(4) 0.020(5) 0.011(2) 0.0052(16) 0.008(2)
In16 0.061(4) 0.028(4) 0.027(3) -0.002(3) 0.024(4) -0.004(2)

loop_
_atom_type_symbol
_atom_type_description
_atom_type_scat_dispersion_real
_atom_type_scat_dispersion_imag
_atom_type_scat_source
C C 0.0181 0.0091 'International Tables Vol C Tables 4.2.6.8 and 6.1.1.4'
H H 0.0000 0.0000 'International Tables Vol C Tables 4.2.6.8 and 6.1.1.4'
In In 0.0822 5.0449 'International Tables Vol C Tables 4.2.6.8 and 6.1.1.4'
N N 0.0311 0.0180 'International Tables Vol C Tables 4.2.6.8 and 6.1.1.4'
O O 0.0492 0.0322 'International Tables Vol C Tables 4.2.6.8 and 6.1.1.4'

loop_
_geom_angle_atom_site_label_1
_geom_angle_atom_site_label_2
_geom_angle_atom_site_label_3
_geom_angle
_geom_angle_site_symmetry_1
_geom_angle_site_symmetry_3
_geom_angle_publ_flag
O4 In1 O9 84.5(2) . . ?
O4 In1 O15 160.7(3) . . ?
O4 In1 O16 76.4(2) . . ?
O10 In1 O4 91.9(3) . . ?
O10 In1 O9 175.1(3) . . ?
O10 In1 O15 92.6(3) . . ?
O10 In1 O16 88.3(3) . . ?
O11 In1 O4 97.4(3) . . ?
O11 In1 O9 79.6(3) . . ?
O11 In1 O10 97.7(3) . . ?
O11 In1 O15 100.6(3) . . ?
O11 In1 O16 171.6(3) . . ?
O15 In1 O9 91.9(3) . . ?
O16 In1 O9 94.0(3) . . ?
O16 In1 O15 84.9(3) . . ?
O1 In2 O27 79.3(5) . . ?
O2 In2 O1 174.3(5) . . ?
O2 In2 O8 105.2(4) . . ?
O2 In2 O18 81.3(4) . . ?
O2 In2 O27 96.0(3) . . ?
O4 In2 O1 100.3(3) . . ?
O4 In2 O2 84.0(5) . . ?
O4 In2 O8 84.3(3) . . ?
O4 In2 O18 95.1(4) . . ?
O4 In2 O27 174.1(3) . . ?
O8 In2 O1 79.1(4) . . ?
O8 In2 O27 101.3(5) . . ?
O18 In2 O1 94.6(4) . . ?
O18 In2 O8 173.4(5) . . ?
O18 In2 O27 79.1(4) . . ?
O5 In3 O7 177.6(3) . . ?
O5 In3 O11 97.7(3) . . ?
O5 In3 O17 78.7(3) . . ?
O5 In3 O18 100.5(3) . . ?
O5 In3 O26 82.6(3) . . ?
O7 In3 O11 82.7(3) . . ?
O7 In3 O17 99.1(3) . . ?
O7 In3 O26 96.9(3) . . ?
O11 In3 O17 81.8(3) . . ?
O11 In3 O26 176.9(2) . . ?
O17 In3 O26 95.3(3) . . ?
O18 In3 O7 81.7(3) . . ?
O18 In3 O11 100.4(3) . . ?
O18 In3 O17 177.8(3) . . ?
O18 In3 O26 82.6(3) . . ?
O4 In4 O8 77.8(2) . . ?
O4 In4 O16 73.1(2) . . ?
O4 In4 N6 129.4(3) . . ?
O8 In4 N6 147.1(2) . . ?
O16 In4 O8 139.7(2) . . ?
O16 In4 N6 72.6(3) . . ?
O19 In4 O4 76.7(2) . . ?
O19 In4 O8 96.0(3) . . ?
O19 In4 O16 103.5(3) . . ?
O19 In4 N6 76.6(3) . . ?
O34 In4 O4 148.5(3) . . ?
O34 In4 O8 75.7(3) . . ?
O34 In4 O16 138.3(3) . . ?
O34 In4 O19 89.3(3) . . ?
O34 In4 N6 72.2(3) . . ?
O39 In4 O4 102.0(3) . . ?
O39 In4 O8 76.7(3) . . ?
O39 In4 O16 82.8(3) . . ?
O39 In4 O19 172.6(3) . . ?
O39 In4 O34 88.2(3) . . ?
O39 In4 N6 109.2(3) . . ?
O6 In5 O7 88.0(3) . . ?
O6 In5 O9 114.2(3) . . ?
O6 In5 O11 77.3(3) . . ?
O6 In5 O30 93.4(3) . . ?
O6 In5 N2 77.6(3) . . ?
O9 In5 O7 138.0(2) . . ?
O9 In5 N2 75.6(3) . . ?
O11 In5 O7 76.7(2) . . ?
O11 In5 O9 74.5(2) . . ?
O11 In5 O30 152.0(3) . . ?
O11 In5 N2 128.0(3) . . ?
O21 In5 O6 167.8(3) . . ?
O21 In5 O7 79.9(3) . . ?
O21 In5 O9 76.6(2) . . ?
O21 In5 O11 101.4(3) . . ?
O21 In5 O30 82.1(3) . . ?
O21 In5 N2 111.7(3) . . ?
O30 In5 O7 76.7(3) . . ?
O30 In5 O9 132.6(3) . . ?
O30 In5 N2 73.9(3) . . ?
N2 In5 O7 146.2(3) . . ?
O1 In6 O8 75.1(2) . . ?
O1 In6 O14 137.1(3) . . ?
O1 In6 O29 74.8(3) . . ?
O1 In6 N5 146.3(3) . . ?
O8 In6 N5 134.8(3) . . ?
O14 In6 O8 75.0(2) . . ?
O14 In6 O29 144.4(3) . . ?
O14 In6 N5 74.8(3) . . ?
O28 In6 O1 78.2(3) . . ?
O28 In6 O8 115.2(3) . . ?
O28 In6 O14 87.6(3) . . ?
O28 In6 O29 84.9(3) . . ?
O28 In6 O39 169.1(3) . . ?
O28 In6 N5 96.3(3) . . ?
O29 In6 O8 139.0(2) . . ?
O29 In6 N5 71.6(3) . . ?
O39 In6 O1 101.9(3) . . ?
O39 In6 O8 75.0(3) . . ?
O39 In6 O14 99.1(3) . . ?
O39 In6 O29 84.7(3) . . ?
O39 In6 N5 77.5(3) . . ?
O7 In7 O2 134.3(2) . . ?
O7 In7 N4 154.0(3) . . ?
O18 In7 O2 72.9(2) . . ?
O18 In7 O7 74.8(3) . . ?
O18 In7 O31 154.4(3) . . ?
O18 In7 N4 125.8(3) . . ?
O21 In7 O2 74.5(3) . . ?
O21 In7 O7 78.4(3) . . ?
O21 In7 O18 97.1(3) . . ?
O21 In7 O31 85.3(3) . . ?
O21 In7 O33 170.9(3) . . ?
O21 In7 N4 110.7(4) . . ?
O31 In7 O2 131.6(3) . . ?
O31 In7 O7 80.9(3) . . ?
O31 In7 N4 75.8(3) . . ?
O33 In7 O2 109.4(3) . . ?
O33 In7 O7 93.5(3) . . ?
O33 In7 O18 76.7(3) . . ?
O33 In7 O31 97.4(3) . . ?
O33 In7 N4 78.4(4) . . ?
N4 In7 O2 71.4(3) . . ?
O2 In8 C19 116.3(3) . 2_656 ?
O4 In8 O2 77.8(2) . . ?
O4 In8 O24 160.1(2) . 2_656 ?
O4 In8 O25 136.7(3) . 2_656 ?
O4 In8 C19 162.3(3) . 2_656 ?
O19 In8 O2 92.9(3) . . ?
O19 In8 O4 78.6(2) . . ?
O19 In8 O24 89.3(3) . 2_656 ?
O19 In8 O25 87.6(3) . 2_656 ?
O19 In8 C19 89.7(3) . 2_656 ?
O21 In8 O2 80.0(3) . . ?
O21 In8 O4 97.8(3) . . ?
O21 In8 O19 172.5(3) . . ?
O21 In8 O24 92.3(3) . 2_656 ?
O21 In8 O25 99.4(3) . 2_656 ?
O21 In8 C19 95.3(3) . 2_656 ?
O24 In8 O2 87.1(3) 2_656 . ?
O24 In8 C19 29.3(3) 2_656 2_656 ?
O25 In8 O2 144.4(2) 2_656 . ?
O25 In8 O24 57.3(3) 2_656 2_656 ?
O25 In8 C19 28.1(3) 2_656 2_656 ?
O1 In9 O22 80.7(3) . . ?
O5 In9 O1 94.9(3) . . ?
O5 In9 O22 80.8(3) . . ?
O10 In9 O1 95.5(3) . . ?
O10 In9 O5 98.8(3) . . ?
O10 In9 O22 176.1(2) . . ?
O12 In9 O1 167.6(3) . . ?
O12 In9 O5 79.0(3) . . ?
O12 In9 O10 96.2(3) . . ?
O12 In9 O22 87.5(3) . . ?
O29 In9 O1 79.4(3) . . ?
O29 In9 O5 168.9(3) . . ?
O29 In9 O10 91.3(3) . . ?
O29 In9 O12 104.6(3) . . ?
O29 In9 O22 88.9(3) . . ?
O6 In10 O11 79.0(3) . . ?
O6 In10 O17 102.4(3) . . ?
O6 In10 O37 89.3(3) . . ?
O6 In10 O38 88.6(3) . 1_655 ?
O11 In10 O17 80.4(3) . . ?
O13 In10 O6 171.6(3) . . ?
O13 In10 O11 92.6(3) . . ?
O13 In10 O17 76.2(3) . . ?
O13 In10 O37 90.9(3) . . ?
O13 In10 O38 99.7(3) . 1_655 ?
O37 In10 O11 93.2(3) . . ?
O37 In10 O17 165.2(3) . . ?
O38 In10 O11 163.0(3) 1_655 . ?
O38 In10 O17 91.1(3) 1_655 . ?
O38 In10 O37 98.3(3) 1_655 . ?
O3 In11 O18 102.0(3) . . ?
O3 In11 O26 76.3(3) . . ?
O3 In11 O27 79.0(3) . . ?
O3 In11 O33 169.1(3) . . ?
O3 In11 O46 99.3(4) . . ?
O18 In11 O26 77.2(3) . . ?
O18 In11 O27 75.7(3) . . ?
O27 In11 O26 138.2(3) . . ?
O33 In11 O18 76.3(3) . . ?
O33 In11 O26 92.9(3) . . ?
O33 In11 O27 110.7(3) . . ?
O33 In11 O46 87.6(4) . . ?
O46 In11 O18 144.2(4) . . ?
O46 In11 O26 136.2(4) . . ?
O46 In11 O27 80.6(3) . . ?
O3 In12 O5 101.7(4) . . ?
O3 In12 O22 78.2(3) . . ?
O3 In12 O23 79.6(4) . . ?
O3 In12 O26 75.1(3) . . ?
O3 In12 O32 170.8(5) . . ?
O3 In12 N8 107.7(4) . . ?
O5 In12 O22 79.0(3) . . ?
O5 In12 O23 153.3(4) . . ?
O5 In12 O26 76.6(4) . . ?
O5 In12 N8 130.1(5) . . ?
O22 In12 O23 75.1(4) . . ?
O22 In12 O26 139.0(3) . . ?
O22 In12 N8 145.6(5) . . ?
O23 In12 O26 128.4(4) . . ?
O23 In12 N8 72.8(4) . . ?
O32 In12 O5 80.1(4) . . ?
O32 In12 O22 93.3(3) . . ?
O32 In12 O23 94.7(4) . . ?
O32 In12 O26 114.0(4) . . ?
O32 In12 N8 77.2(3) . . ?
N8 In12 O26 73.2(3) . . ?
O5 In13 O12 75.1(2) . . ?
O5 In13 O17 71.7(3) . . ?
O5 In13 O42 140.3(3) . . ?
O5 In13 N22 145.4(3) . . ?
O12 In13 O17 140.2(2) . . ?
O12 In13 O42 142.5(3) . . ?
O12 In13 N22 70.6(3) . . ?
O13 In13 O5 98.3(3) . . ?
O13 In13 O12 91.6(3) . . ?
O13 In13 O17 72.4(3) . . ?
O13 In13 O32 176.8(3) . . ?
O13 In13 O42 93.4(3) . . ?
O13 In13 N22 78.6(4) . . ?
O17 In13 N22 136.6(4) . . ?
O32 In13 O5 78.5(3) . . ?
O32 In13 O12 87.5(3) . . ?
O32 In13 O17 106.6(3) . . ?
O32 In13 O42 89.2(3) . . ?
O32 In13 N22 103.9(4) . . ?
O42 In13 O17 76.2(3) . . ?
O42 In13 N22 74.0(3) . . ?
O1 In14 O22 79.9(3) . . ?
O1 In14 O28 77.1(3) . . ?
O1 In14 N3 121.4(5) . . ?
O3 In14 O1 98.1(3) . . ?
O3 In14 O22 81.6(4) . . ?
O3 In14 O28 175.2(4) . . ?
O3 In14 O36 87.4(4) . . ?
O3 In14 N3 106.5(4) . . ?
O22 In14 N3 154.7(4) . . ?
O28 In14 O22 98.2(3) . . ?
O28 In14 N3 75.6(4) . . ?
O36 In14 O1 158.1(5) . . ?
O36 In14 O22 80.0(4) . . ?
O36 In14 O28 97.3(3) . . ?
O36 In14 N3 76.5(4) . . ?
O8 In15 O34 79.2(3) . . ?
O8 In15 O35 101.4(3) . . ?
O8 In15 N1 102.3(3) . . ?
O14 In15 O8 81.5(3) . . ?
O14 In15 O34 102.0(3) . . ?
O14 In15 O35 97.9(3) . . ?
O14 In15 N1 157.1(4) . . ?
O14 In15 O41 88.0(3) . . ?
O34 In15 O35 159.9(3) . . ?
O34 In15 N1 100.9(4) . . ?
N1 In15 O35 59.2(3) . . ?
O41 In15 O8 164.8(3) . . ?
O41 In15 O34 92.4(4) . . ?
O41 In15 O35 90.9(4) . . ?
O41 In15 N1 91.6(3) . . ?
In2 O1 In6 104.2(3) . . ?
In2 O1 In14 114.9(5) . . ?
In6 O1 In14 102.0(3) . . ?
In9 O1 In2 128.7(4) . . ?
In9 O1 In6 101.5(3) . . ?
In9 O1 In14 101.8(4) . . ?
In9 O1 In 109.2(6) . . ?
In2A O1 In6 104.7(4) . . ?
In2A O1 In9 134.5(5) . . ?
In2A O1 In 103.2(7) . . ?
In O1 In6 98.2(4) . . ?
In2 O2 In7 97.5(2) . . ?
In2 O2 In8 95.7(4) . . ?
In8 O2 In7 91.1(2) . . ?
In8 O2 In2A 101.8(4) . . ?
C8 O2 In2 125.6(7) . . ?
C8 O2 In7 112.5(6) . . ?
C8 O2 In8 126.3(8) . . ?
C8 O2 In2A 120.5(8) . . ?
In2A O2 In7 97.7(3) . . ?
In11 O3 In12 113.9(4) . . ?
In11 O3 In 113.9(6) . . ?
In14 O3 In11 120.2(4) . . ?
In14 O3 In12 106.9(4) . . ?
In16 O3 In11 122.3(6) . . ?
In16 O3 In 111.1(6) . . ?
In1 O4 In4 104.7(3) . . ?
In1 O4 In8 108.7(3) . . ?
In1 O4 In2A 131.5(4) . . ?
In2 O4 In1 134.6(4) . . ?
In2 O4 In4 101.1(3) . . ?
In2 O4 In8 102.5(3) . . ?
In4 O4 In2A 99.6(3) . . ?
In8 O4 In4 100.3(2) . . ?
In8 O4 In2A 107.3(4) . . ?
In3 O5 In9 130.0(3) . . ?
In3 O5 In12 106.9(4) . . ?
In3 O5 In13 110.0(4) . . ?
In3 O5 In16 110.7(4) . . ?
In9 O5 In12 104.8(4) . . ?
In9 O5 In13 101.7(3) . . ?
In9 O5 In16 100.4(4) . . ?
In12 O5 In13 99.4(3) . . ?
In13 O5 In16 100.0(3) . . ?
In10 O6 In5 104.1(3) . . ?
C44 O6 In5 114.4(6) . . ?
C44 O6 In10 122.7(7) . . ?
In3 O7 In5 98.5(3) . . ?
In3 O7 In7 97.7(2) . . ?
In3 O7 H7 111.2 . . ?
In5 O7 In7 91.4(2) . . ?
In5 O7 H7 122.1 . . ?
In7 O7 H7 129.7 . . ?
C75 O7 In3 122.1(10) . . ?
C75 O7 In5 121.1(10) . . ?
C75 O7 In7 119.4(9) . . ?
In2 O8 In4 96.7(4) . . ?
In2 O8 In6 101.5(3) . . ?
In4 O8 In6 99.5(3) . . ?
In15 O8 In2 150.5(4) . . ?
In15 O8 In4 100.7(3) . . ?
In15 O8 In6 99.0(3) . . ?
In15 O8 In2A 148.5(5) . . ?
In2A O8 In4 104.4(5) . . ?
In2A O8 In6 95.3(4) . . ?
In1 O9 In5 99.4(3) . . ?
C9 O9 In1 128.6(6) . . ?
C9 O9 In5 112.9(5) . . ?
In1 O10 H10 109.4 . . ?
In9 O10 In1 133.7(3) . . ?
In9 O10 H10 116.9 . . ?
In1 O11 In3 127.3(3) . . ?
In1 O11 In5 105.3(3) . . ?
In1 O11 In10 119.3(3) . . ?
In3 O11 In5 101.3(3) . . ?
In3 O11 In10 99.8(2) . . ?
In10 O11 In5 99.2(3) . . ?
In9 O12 In13 102.2(3) . . ?
C41 O12 In9 132.2(6) . . ?
C41 O12 In13 122.9(7) . . ?
In10 O13 In13 113.3(3) . . ?
C39 O13 In10 134.0(8) . . ?
C39 O13 In13 112.0(7) . . ?
In15 O14 In6 103.7(3) . . ?
C62 O14 In6 116.0(13) . . ?
C62 O14 In15 132.3(14) . . ?
C62A O14 In6 117.6(12) . . ?
C62A O14 In15 118.8(12) . . ?
C5 O15 In1 130.6(7) . . ?
In1 O16 In4 103.3(3) . . ?
C67 O16 In1 120(3) . . ?
C67 O16 In4 123(4) . . ?
C67A O16 In1 132.3(8) . . ?
C67A O16 In4 118.0(9) . . ?
In3 O17 In10 97.4(3) . . ?
In3 O17 In13 98.9(3) . . ?
In3 O17 H17 119.3 . . ?
In10 O17 In13 98.1(3) . . ?
In10 O17 H17 119.3 . . ?
In13 O17 H17 119.3 . . ?
In2 O18 In7 107.9(4) . . ?
In2 O18 In11 106.7(4) . . ?
In3 O18 In2 128.4(4) . . ?
In3 O18 In7 105.6(3) . . ?
In3 O18 In11 103.7(3) . . ?
In3 O18 In2A 128.7(4) . . ?
In7 O18 In11 101.2(3) . . ?
In7 O18 In2A 114.3(5) . . ?
In2A O18 In11 98.9(5) . . ?
In8 O19 In4 103.2(3) . . ?
C33 O19 In4 110.4(15) . . ?
C33 O19 In8 125(3) . . ?
C33A O19 In4 115.0(8) . . ?
C33A O19 In8 127.3(9) . . ?
In5 O21 In7 110.3(3) . . ?
In8 O21 In5 120.8(4) . . ?
In8 O21 In7 114.3(4) . . ?
In9 O22 In12 95.3(4) . . ?
In9 O22 In 95.5(3) . . ?
In14 O22 In9 97.6(3) . . ?
In14 O22 In12 92.9(3) . . ?
C51 O22 In9 115.1(8) . . ?
C51 O22 In12 122.4(8) . . ?
C51 O22 In14 126.7(8) . . ?
C51 O22 In 126.7(8) . . ?
C51 O22 In16 117.2(9) . . ?
In16 O22 In9 104.1(6) . . ?
In16 O22 In 93.8(4) . . ?
C10 O23 In12 106.7(8) . . ?
C10 O23 In16 107.4(9) . . ?
C19 O24 In8 90.5(6) . 2_656 ?
C19 O25 In8 93.4(8) . 2_656 ?
In3 O26 In11 96.1(3) . . ?
In3 O26 In12 93.7(3) . . ?
In11 O26 In12 93.6(3) . . ?
C11 O26 In3 126.8(8) . . ?
C11 O26 In11 124.5(7) . . ?
C11 O26 In12 113.9(7) . . ?
In2 O27 In11 98.1(3) . . ?
In11 O27 In 93.4(4) . . ?
C21 O27 In2 129.0(8) . . ?
C21 O27 In11 124.6(8) . . ?
C21 O27 In2A 130.2(9) . . ?
C21 O27 In 106.3(8) . . ?
In2A O27 In11 99.7(4) . . ?
In2A O27 In 91.0(5) . . ?
In6 O28 In14 102.4(3) . . ?
C31 O28 In6 126.2(7) . . ?
C31 O28 In14 113.8(8) . . ?
C31 O28 In 109.7(8) . . ?
In O28 In6 101.4(4) . . ?
In9 O29 In6 101.0(3) . . ?
C70 O29 In6 121.4(13) . . ?
C70 O29 In9 136.3(13) . . ?
C70A O29 In6 115.9(12) . . ?
C70A O29 In9 141.8(12) . . ?
C63 O30 In5 107.8(7) . . ?
C53 O31 In7 106.9(7) . . ?
In12 O32 In13 101.3(4) . . ?
In13 O32 In16 109.6(5) . . ?
C29 O32 In12 115.3(8) . . ?
C29 O32 In13 124.9(8) . . ?
C29 O32 In16 111.5(8) . . ?
In11 O33 In7 104.6(3) . . ?
C40 O33 In7 110.3(8) . . ?
C40 O33 In11 128.4(8) . . ?
In4 O34 In15 104.1(3) . . ?
C72 O34 In4 118(2) . . ?
C72 O34 In15 129(2) . . ?
C72A O34 In4 125.0(8) . . ?
C72A O34 In15 127.5(7) . . ?
C6 O35 In15 93.9(7) . . ?
C59 O36 In14 108.5(8) . . ?
C59 O36 In 103.5(8) . . ?
C4 N1 In15 144.8(8) . . ?
C6 N1 In15 93.6(7) . . ?
C6 N1 C4 121.6(9) . . ?
C5 O37 In10 134.3(8) . . ?
C52 O38 In10 124.7(7) . 1_455 ?
In4 O39 In6 108.3(3) . . ?
C74 O39 In4 118.9(15) . . ?
C74 O39 In6 117.3(12) . . ?
C74A O39 In4 136.5(13) . . ?
C74A O39 In6 112.6(12) . . ?
C35 O41 In15 143.1(8) . . ?
C68 O42 In13 117.0(8) . . ?
C54 O43 H43A 109.5 . . ?
C47 O44 H44 109.5 . . ?
C42 O45 H45 109.5 . . ?
C7 N2 In5 108.1(7) . . ?
C7 N2 C56 110.5(10) . . ?
C34 N2 In5 105.9(8) . . ?
C34 N2 C7 111.4(10) . . ?
C34 N2 C56 110.0(9) . . ?
C56 N2 In5 110.9(8) . . ?
C47 O46 In11 103.6(10) . . ?
C17 N3 In14 107.4(8) . . ?
C17 N3 C48 110.2(10) . . ?
C17 N3 In 104.4(8) . . ?
C26 N3 In14 105.8(8) . . ?
C26 N3 C17 107.6(10) . . ?
C26 N3 C48 112.7(11) . . ?
C26 N3 In 110.7(9) . . ?
C48 N3 In14 112.8(8) . . ?
C48 N3 In 110.9(8) . . ?
C12 N4 In7 110.4(7) . . ?
C12 N4 C25 110.2(10) . . ?
C12 N4 C49 112.7(10) . . ?
C25 N4 In7 107.3(7) . . ?
C25 N4 C49 112.1(10) . . ?
C49 N4 In7 103.8(7) . . ?
C3 N5 In6 102.6(17) . . ?
C71 N5 In6 113.9(13) . . ?
C71 N5 C3 114.0(19) . . ?
C71 N5 C73 114(2) . . ?
C73 N5 In6 99.2(12) . . ?
C73 N5 C3 111.3(19) . . ?
C73A N5 In6 108.7(9) . . ?
C73A N5 C71A 114.4(15) . . ?
C73A N5 C3A 115.2(16) . . ?
C71A N5 In6 104.4(11) . . ?
C3A N5 In6 105.2(13) . . ?
C3A N5 C71A 108.0(15) . . ?
C4 C1 C19 121.3(11) . . ?
C4 C1 C36 117.3(11) . . ?
C36 C1 C19 121.3(10) . . ?
C46 N6 In4 105(3) . . ?
C46 N6 C60 110.5(18) . . ?
C46 N6 C69 110.0(18) . . ?
C60 N6 In4 100(3) . . ?
C69 N6 In4 114(2) . . ?
C69 N6 C60 117(3) . . ?
C60A N6 In4 108.8(8) . . ?
C69A N6 In4 104.4(8) . . ?
C69A N6 C60A 112.3(10) . . ?
C69A N6 C46A 112.7(12) . . ?
C46A N6 In4 108.6(9) . . ?
C46A N6 C60A 109.7(10) . . ?
C45 N7 C23 122.4(14) . . ?
C52 O47 H47 109.5 . . ?
C18 N8 In12 108.6(7) . . ?
C18 N8 C58 112.5(11) . . ?
C18 N8 In16 112.7(7) . . ?
C32 N8 In12 111.0(8) . . ?
C32 N8 C18 110.9(11) . . ?
C32 N8 C58 109.0(10) . . ?
C32 N8 In16 102.2(9) . . ?
C58 N8 In12 104.6(8) . . ?
C58 N8 In16 109.0(8) . . ?
N5 C3 H3A 109.4 . . ?
N5 C3 H3B 109.4 . . ?
N5 C3 C62 111(2) . . ?
H3A C3 H3B 108.0 . . ?
C62 C3 H3A 109.4 . . ?
C62 C3 H3B 109.4 . . ?
N1 C4 C1 120.6(11) . . ?
N1 C4 H4 119.7 . . ?
C1 C4 H4 119.7 . . ?
O15 C5 O37 126.0(11) . . ?
O15 C5 C30 118.1(9) . . ?
O37 C5 C30 115.9(9) . . ?
O35 C6 N1 113.3(10) . . ?
O35 C6 C43 125.3(12) . . ?
N1 C6 C43 121.4(11) . . ?
N2 C7 H7A 109.2 . . ?
N2 C7 H7B 109.2 . . ?
N2 C7 C9 112.0(10) . . ?
H7A C7 H7B 107.9 . . ?
C9 C7 H7A 109.2 . . ?
C9 C7 H7B 109.2 . . ?
C45 O48 H48 109.5 . . ?
O2 C8 H8A 109.6 . . ?
O2 C8 H8B 109.6 . . ?
O2 C8 C12 110.1(9) . . ?
H8A C8 H8B 108.2 . . ?
C12 C8 H8A 109.6 . . ?
C12 C8 H8B 109.6 . . ?
O9 C9 C7 113.3(10) . . ?
O9 C9 H9A 108.9 . . ?
O9 C9 H9B 108.9 . . ?
C7 C9 H9A 108.9 . . ?
C7 C9 H9B 108.9 . . ?
H9A C9 H9B 107.7 . . ?
O23 C10 H10A 110.6 . . ?
O23 C10 H10B 110.6 . . ?
O23 C10 C32 105.5(11) . . ?
H10A C10 H10B 108.8 . . ?
C32 C10 H10A 110.6 . . ?
C32 C10 H10B 110.6 . . ?
O26 C11 H11A 109.6 . . ?
O26 C11 H11B 109.6 . . ?
O26 C11 C18 110.1(11) . . ?
H11A C11 H11B 108.2 . . ?
C18 C11 H11A 109.6 . . ?
C18 C11 H11B 109.6 . . ?
N4 C12 H12A 109.0 . . ?
N4 C12 H12B 109.0 . . ?
C8 C12 N4 112.9(10) . . ?
C8 C12 H12A 109.0 . . ?
C8 C12 H12B 109.0 . . ?
H12A C12 H12B 107.8 . . ?
C38 C14 H14 120.0 . . ?
C38 C14 C35 120.0 . . ?
C35 C14 H14 120.0 . . ?
C14 C38 H38 120.0 . . ?
C20 C38 C14 120.0 . . ?
C20 C38 H38 120.0 . . ?
C38 C20 C37 120.0 . . ?
C38 C20 C52 114.6(11) . . ?
C37 C20 C52 125.1(11) . . ?
C38A C20 C37A 116.4(10) . . ?
C38A C20 C52 123.4(11) . . ?
C37A C20 C52 119.6(12) . . ?
C20 C37 H37 120.0 . . ?
N11 C37 C20 120.0 . . ?
N11 C37 H37 120.0 . . ?
C37 N11 C35 120.0 . . ?
O41 C35 C14 115.4(10) . . ?
O41 C35 N11 124.6(10) . . ?
O41 C35 C14A 122.1(13) . . ?
O41 C35 N11A 116.5(11) . . ?
N11 C35 C14 120.0 . . ?
N11A C35 C14A 121.3(10) . . ?
C30 C15 H15 120.0 . . ?
C30 C15 C2 120.0 . . ?
C2 C15 H15 120.0 . . ?
C15 C30 C5 121.1(8) . . ?
C57 C30 C5 118.9(8) . . ?
C57 C30 C15 120.0 . . ?
C57A C30 C5 121.1(12) . . ?
C57A C30 C15A 119.2(15) . . ?
C15A C30 C5 119.7(13) . . ?
C30 C57 H57 120.0 . . ?
N10 C57 C30 120.0 . . ?
N10 C57 H57 120.0 . . ?
C57 N10 C42 120.0 . . ?
O45 C42 N10 124.7(11) . . ?
O45 C42 C2 115.2(11) . . ?
O45 C42 C2A 120.1(16) . . ?
O45 C42 N10A 118.3(14) . . ?
N10 C42 C2 120.0 . . ?
C2A C42 N10A 120.4(15) . . ?
C15 C2 H2 120.0 . . ?
C42 C2 C15 120.0 . . ?
C42 C2 H2 120.0 . . ?
N3 C17 H17A 109.7 . . ?
N3 C17 H17B 109.7 . . ?
N3 C17 C31 109.7(10) . . ?
H17A C17 H17B 108.2 . . ?
C31 C17 H17A 109.7 . . ?
C31 C17 H17B 109.7 . . ?
N8 C18 C11 112.3(11) . . ?
N8 C18 H18A 109.2 . . ?
N8 C18 H18B 109.2 . . ?
C11 C18 H18A 109.2 . . ?
C11 C18 H18B 109.2 . . ?
H18A C18 H18B 107.9 . . ?
O24 C19 In8 60.2(6) . 2_656 ?
O24 C19 C1 118.7(10) . . ?
O25 C19 In8 58.5(6) . 2_656 ?
O25 C19 O24 118.5(11) . . ?
O25 C19 C1 122.7(12) . . ?
C1 C19 In8 176.6(8) . 2_656 ?
C20 C38A H38A 119.0 . . ?
C14A C38A C20 122.1(12) . . ?
C14A C38A H38A 119.0 . . ?
C35 C14A H14A 121.1 . . ?
C38A C14A C35 117.8(14) . . ?
C38A C14A H14A 121.1 . . ?
C35 N11A C37A 120.7(11) . . ?
C20 C37A H37A 119.2 . . ?
N11A C37A C20 121.7(13) . . ?
N11A C37A H37A 119.2 . . ?
O27 C21 H21A 109.2 . . ?
O27 C21 H21B 109.2 . . ?
O27 C21 C48 111.9(11) . . ?
H21A C21 H21B 107.9 . . ?
C48 C21 H21A 109.2 . . ?
C48 C21 H21B 109.2 . . ?
C24 N22 In13 104.4(8) . . ?
C28 N22 In13 105.1(8) . . ?
C28 N22 C24 113.8(11) . . ?
C55 N22 In13 108.8(7) . . ?
C55 N22 C24 114.3(11) . . ?
C55 N22 C28 109.8(11) . . ?
N7 C23 H23 120.0 . . ?
N7 C23 C50 120.1(15) . . ?
C50 C23 H23 120.0 . . ?
N22 C24 H24A 108.6 . . ?
N22 C24 H24B 108.6 . . ?
N22 C24 C39 114.6(11) . . ?
H24A C24 H24B 107.6 . . ?
C39 C24 H24A 108.6 . . ?
C39 C24 H24B 108.6 . . ?
N4 C25 H25A 109.4 . . ?
N4 C25 H25B 109.4 . . ?
H25A C25 H25B 108.0 . . ?
C53 C25 N4 111.4(10) . . ?
C53 C25 H25A 109.4 . . ?
C53 C25 H25B 109.4 . . ?
N3 C26 H26A 109.5 . . ?
N3 C26 H26B 109.5 . . ?
N3 C26 C59 110.6(11) . . ?
H26A C26 H26B 108.1 . . ?
C59 C26 H26A 109.5 . . ?
C59 C26 H26B 109.5 . . ?
C50 C27 H27 118.6 . . ?
C50 C27 C61 122.9(15) . . ?
C61 C27 H27 118.6 . . ?
N22 C28 H28A 109.3 . . ?
N22 C28 H28B 109.3 . . ?
N22 C28 C68 111.6(11) . . ?
H28A C28 H28B 108.0 . . ?
C68 C28 H28A 109.3 . . ?
C68 C28 H28B 109.3 . . ?
O32 C29 H29A 109.5 . . ?
O32 C29 H29B 109.5 . . ?
O32 C29 C58 110.8(11) . . ?
H29A C29 H29B 108.1 . . ?
C58 C29 H29A 109.5 . . ?
C58 C29 H29B 109.5 . . ?
O28 C31 C17 112.7(10) . . ?
O28 C31 H31A 109.0 . . ?
O28 C31 H31B 109.1 . . ?
C17 C31 H31A 109.0 . . ?
C17 C31 H31B 109.0 . . ?
H31A C31 H31B 107.8 . . ?
N8 C32 C10 110.8(10) . . ?
N8 C32 H32A 109.5 . . ?
N8 C32 H32B 109.5 . . ?
C10 C32 H32A 109.5 . . ?
C10 C32 H32B 109.5 . . ?
H32A C32 H32B 108.1 . . ?
O19 C33 H33A 104.4 . . ?
O19 C33 H33B 104.4 . . ?
O19 C33 C69 131(5) . . ?
H33A C33 H33B 105.6 . . ?
C69 C33 H33A 104.4 . . ?
C69 C33 H33B 104.4 . . ?
N2 C34 H34A 109.6 . . ?
N2 C34 H34B 109.6 . . ?
N2 C34 C44 110.2(11) . . ?
H34A C34 H34B 108.1 . . ?
C44 C34 H34A 109.6 . . ?
C44 C34 H34B 109.6 . . ?
C1 C36 H36 118.2 . . ?
C43 C36 C1 123.7(12) . . ?
C43 C36 H36 118.2 . . ?
O13 C39 C24 112.1(11) . . ?
O13 C39 H39A 109.2 . . ?
O13 C39 H39B 109.2 . . ?
C24 C39 H39A 109.2 . . ?
C24 C39 H39B 109.2 . . ?
H39A C39 H39B 107.9 . . ?
O33 C40 H40A 109.5 . . ?
O33 C40 H40B 109.5 . . ?
O33 C40 C49 110.8(10) . . ?
H40A C40 H40B 108.1 . . ?
C49 C40 H40A 109.5 . . ?
C49 C40 H40B 109.5 . . ?
O12 C41 H41A 110.1 . . ?
O12 C41 H41B 110.1 . . ?
O12 C41 C55 108.0(10) . . ?
H41A C41 H41B 108.4 . . ?
C55 C41 H41A 110.1 . . ?
C55 C41 H41B 110.1 . . ?
C6 C43 H43 122.4 . . ?
C36 C43 C6 115.2(13) . . ?
C36 C43 H43 122.4 . . ?
O6 C44 C34 112.2(8) . . ?
O6 C44 H44A 109.2 . . ?
O6 C44 H44B 109.2 . . ?
C34 C44 H44A 109.2 . . ?
C34 C44 H44B 109.2 . . ?
H44A C44 H44B 107.9 . . ?
N7 C45 C61 117.5(13) . . ?
O48 C45 N7 119.7(15) . . ?
O48 C45 C61 122.7(15) . . ?
O48 C45 C61A 119(2) . . ?
O48 C45 N7A 122(2) . . ?
N7A C45 C61A 103(9) . . ?
N6 C46 H46A 107.3 . . ?
N6 C46 H46B 107.3 . . ?
N6 C46 C67 120(6) . . ?
H46A C46 H46B 106.9 . . ?
C67 C46 H46A 107.3 . . ?
C67 C46 H46B 107.3 . . ?
O44 C47 C50 118.3(15) . . ?
O46 C47 O44 122.5(13) . . ?
O46 C47 C50 119.1(14) . . ?
N3 C48 H48A 108.4 . . ?
N3 C48 H48B 108.4 . . ?
C21 C48 N3 115.4(11) . . ?
C21 C48 H48A 108.4 . . ?
C21 C48 H48B 108.4 . . ?
H48A C48 H48B 107.5 . . ?
N4 C49 C40 108.5(10) . . ?
N4 C49 H49A 110.0 . . ?
N4 C49 H49B 110.0 . . ?
C40 C49 H49A 110.0 . . ?
C40 C49 H49B 110.0 . . ?
H49A C49 H49B 108.4 . . ?
C23 C50 C47 120.1(14) . . ?
C27 C50 C23 119.4(13) . . ?
C27 C50 C47 120.5(14) . . ?
C27A C50 C47 119(2) . . ?
C27A C50 C23A 108(9) . . ?
C23A C50 C47 122(2) . . ?
O22 C51 H51A 109.5 . . ?
O22 C51 H51B 109.5 . . ?
O22 C51 H51C 109.5 . . ?
H51A C51 H51B 109.5 . . ?
H51A C51 H51C 109.5 . . ?
H51B C51 H51C 109.5 . . ?
O38 C52 O47 124.9(11) . . ?
O38 C52 C20 116.1(12) . . ?
O47 C52 C20 119.1(12) . . ?
O31 C53 C25 111.5(12) . . ?
O31 C53 H53A 109.3 . . ?
O31 C53 H53B 109.3 . . ?
C25 C53 H53A 109.3 . . ?
C25 C53 H53B 109.3 . . ?
H53A C53 H53B 108.0 . . ?
O40 C54 C64 114(4) . . ?
O43 C54 O40 128(4) . . ?
O43 C54 C64 118(4) . . ?
N22 C55 C41 108.2(10) . . ?
N22 C55 H55A 110.1 . . ?
N22 C55 H55B 110.1 . . ?
C41 C55 H55A 110.1 . . ?
C41 C55 H55B 110.1 . . ?
H55A C55 H55B 108.4 . . ?
N2 C56 H56A 109.5 . . ?
N2 C56 H56B 109.5 . . ?
H56A C56 H56B 108.1 . . ?
C63 C56 N2 110.7(10) . . ?
C63 C56 H56A 109.5 . . ?
C63 C56 H56B 109.5 . . ?
N8 C58 C29 109.8(11) . . ?
N8 C58 H58A 109.7 . . ?
N8 C58 H58B 109.7 . . ?
C29 C58 H58A 109.7 . . ?
C29 C58 H58B 109.7 . . ?
H58A C58 H58B 108.2 . . ?
O36 C59 C26 109.7(11) . . ?
O36 C59 H59A 109.7 . . ?
O36 C59 H59B 109.7 . . ?
C26 C59 H59A 109.7 . . ?
C26 C59 H59B 109.7 . . ?
H59A C59 H59B 108.2 . . ?
N6 C60 H60A 106.4 . . ?
N6 C60 H60B 106.4 . . ?
N6 C60 C72 124(4) . . ?
H60A C60 H60B 106.5 . . ?
C72 C60 H60A 106.4 . . ?
C72 C60 H60B 106.4 . . ?
C27 C61 C45 117.6(15) . . ?
C27 C61 H61 121.2 . . ?
C45 C61 H61 121.2 . . ?
O14 C62 C3 112(3) . . ?
O14 C62 H62A 109.2 . . ?
O14 C62 H62B 109.2 . . ?
C3 C62 H62A 109.2 . . ?
C3 C62 H62B 109.2 . . ?
H62A C62 H62B 107.9 . . ?
O30 C63 C56 107.7(12) . . ?
O30 C63 H63A 110.2 . . ?
O30 C63 H63B 110.2 . . ?
C56 C63 H63A 110.2 . . ?
C56 C63 H63B 110.2 . . ?
H63A C63 H63B 108.5 . . ?
C65 C64 C54 123(2) . . ?
C65 C64 C13 120.0 . . ?
C13 C64 C54 117(2) . . ?
C64 C65 H65 120.0 . . ?
N9 C65 C64 120.0 . . ?
N9 C65 H65 120.0 . . ?
C66 N9 C65 120.0 . . ?
N9 C66 C16 120.0 . . ?
O49 C66 N9 115.6(19) . . ?
O49 C66 C16 124.1(19) . . ?
C66 C16 H16 120.0 . . ?
C13 C16 C66 120.0 . . ?
C13 C16 H16 120.0 . . ?
C64 C13 H13 120.0 . . ?
C16 C13 C64 120.0 . . ?
C16 C13 H13 120.0 . . ?
O16 C67 C46 103(5) . . ?
O16 C67 H67A 111.1 . . ?
O16 C67 H67B 111.2 . . ?
C46 C67 H67A 111.2 . . ?
C46 C67 H67B 111.2 . . ?
H67A C67 H67B 109.1 . . ?
O42 C68 C28 110.0(11) . . ?
O42 C68 H68A 109.7 . . ?
O42 C68 H68B 109.7 . . ?
C28 C68 H68A 109.7 . . ?
C28 C68 H68B 109.7 . . ?
H68A C68 H68B 108.2 . . ?
N6 C69 C33 105(3) . . ?
N6 C69 H69A 110.7 . . ?
N6 C69 H69B 110.7 . . ?
C33 C69 H69A 110.7 . . ?
C33 C69 H69B 110.7 . . ?
H69A C69 H69B 108.8 . . ?
O29 C70 H70A 108.7 . . ?
O29 C70 H70B 108.7 . . ?
O29 C70 C71 114(2) . . ?
H70A C70 H70B 107.6 . . ?
C71 C70 H70A 108.7 . . ?
C71 C70 H70B 108.7 . . ?
N5 C71 C70 116(2) . . ?
N5 C71 H71A 108.3 . . ?
N5 C71 H71B 108.3 . . ?
C70 C71 H71A 108.3 . . ?
C70 C71 H71B 108.3 . . ?
H71A C71 H71B 107.4 . . ?
O34 C72 C60 107(4) . . ?
O34 C72 H72A 110.4 . . ?
O34 C72 H72B 110.4 . . ?
C60 C72 H72A 110.4 . . ?
C60 C72 H72B 110.4 . . ?
H72A C72 H72B 108.6 . . ?
N5 C73 H73A 106.6 . . ?
N5 C73 H73B 106.6 . . ?
N5 C73 C74 123(2) . . ?
H73A C73 H73B 106.5 . . ?
C74 C73 H73A 106.6 . . ?
C74 C73 H73B 106.6 . . ?
O39 C74 C73 111(2) . . ?
O39 C74 H74A 109.4 . . ?
O39 C74 H74B 109.4 . . ?
C73 C74 H74A 109.4 . . ?
C73 C74 H74B 109.4 . . ?
H74A C74 H74B 108.0 . . ?
O7 C75 H75A 109.5 . . ?
O7 C75 H75B 109.5 . . ?
O7 C75 H75C 109.5 . . ?
H75A C75 H75B 109.5 . . ?
H75A C75 H75C 109.5 . . ?
H75B C75 H75C 109.5 . . ?
C66 O49 H49 109.5 . . ?
H20A O20 H20B 104.5 . . ?
O1 In2A O2 170.1(8) . . ?
O1 In2A O4 98.1(5) . . ?
O1 In2A O8 84.6(5) . . ?
O1 In2A O18 100.0(5) . . ?
O1 In2A O27 91.6(8) . . ?
O4 In2A O2 73.1(5) . . ?
O8 In2A O2 97.9(5) . . ?
O8 In2A O4 78.1(5) . . ?
O8 In2A O18 164.2(9) . . ?
O18 In2A O2 75.1(5) . . ?
O18 In2A O4 86.2(6) . . ?
O27 In2A O2 96.4(5) . . ?
O27 In2A O4 167.3(7) . . ?
O27 In2A O8 111.2(7) . . ?
O27 In2A O18 84.0(5) . . ?
C50 C27A H27A 118.8 . . ?
C50 C27A C61A 122(4) . . ?
C61A C27A H27A 118.8 . . ?
C45 C61A H61A 121.5 . . ?
C27A C61A C45 117(3) . . ?
C27A C61A H61A 121.5 . . ?
C45 N7A C23A 123(3) . . ?
C50 C23A H23A 120.1 . . ?
N7A C23A C50 120(3) . . ?
N7A C23A H23A 120.1 . . ?
C30 C57A H57A 119.8 . . ?
N10A C57A C30 120.4(17) . . ?
N10A C57A H57A 119.8 . . ?
C30 C15A H15A 119.4 . . ?
C30 C15A C2A 121.2(19) . . ?
C2A C15A H15A 119.4 . . ?
C42 C2A C15A 116(2) . . ?
C42 C2A H2A 122.2 . . ?
C15A C2A H2A 122.2 . . ?
C57A N10A C42 122.3(16) . . ?
N9A C66A C16A 120.0 . . ?
O49A C66A N9A 139(3) . . ?
O49A C66A C16A 101(3) . . ?
C65A N9A C66A 120.0 . . ?
N9A C65A H65A 120.0 . . ?
N9A C65A C64A 120.0 . . ?
C64A C65A H65A 120.0 . . ?
C65A C64A C54A 123(3) . . ?
C13A C64A C65A 120.0 . . ?
C13A C64A C54A 117(3) . . ?
C64A C13A H13A 120.0 . . ?
C64A C13A C16A 120.0 . . ?
C16A C13A H13A 120.0 . . ?
C66A C16A H16A 120.0 . . ?
C13A C16A C66A 120.0 . . ?
C13A C16A H16A 120.0 . . ?
C54A O40A H40C 109.5 . . ?
O40A C54A C64A 116(6) . . ?
O43A C54A C64A 128(6) . . ?
O43A C54A O40A 117(6) . . ?
C66A O49A H49C 109.5 . . ?
N5 C73A H73C 108.6 . . ?
N5 C73A H73D 108.6 . . ?
N5 C73A C74A 114.7(16) . . ?
H73C C73A H73D 107.6 . . ?
C74A C73A H73C 108.6 . . ?
C74A C73A H73D 108.6 . . ?
O39 C74A C73A 120.2(18) . . ?
O39 C74A H74C 107.3 . . ?
O39 C74A H74D 107.3 . . ?
C73A C74A H74C 107.3 . . ?
C73A C74A H74D 107.3 . . ?
H74C C74A H74D 106.9 . . ?
N5 C71A H71C 109.6 . . ?
N5 C71A H71D 109.6 . . ?
H71C C71A H71D 108.1 . . ?
C70A C71A N5 110.1(19) . . ?
C70A C71A H71C 109.6 . . ?
C70A C71A H71D 109.6 . . ?
O29 C70A C71A 118.0(19) . . ?
O29 C70A H70C 107.8 . . ?
O29 C70A H70D 107.8 . . ?
C71A C70A H70C 107.8 . . ?
C71A C70A H70D 107.8 . . ?
H70C C70A H70D 107.2 . . ?
N5 C3A H3AA 109.1 . . ?
N5 C3A H3AB 109.1 . . ?
N5 C3A C62A 112.4(19) . . ?
H3AA C3A H3AB 107.9 . . ?
C62A C3A H3AA 109.1 . . ?
C62A C3A H3AB 109.1 . . ?
O14 C62A C3A 112(2) . . ?
O14 C62A H62C 109.3 . . ?
O14 C62A H62D 109.3 . . ?
C3A C62A H62C 109.3 . . ?
C3A C62A H62D 109.3 . . ?
H62C C62A H62D 108.0 . . ?
O34 C72A H72C 109.7 . . ?
O34 C72A H72D 109.7 . . ?
O34 C72A C60A 109.6(10) . . ?
H72C C72A H72D 108.2 . . ?
C60A C72A H72C 109.7 . . ?
C60A C72A H72D 109.7 . . ?
N6 C60A H60C 108.8 . . ?
N6 C60A H60D 108.8 . . ?
C72A C60A N6 113.7(11) . . ?
C72A C60A H60C 108.8 . . ?
C72A C60A H60D 108.8 . . ?
H60C C60A H60D 107.7 . . ?
N6 C69A H69C 109.2 . . ?
N6 C69A H69D 109.2 . . ?
N6 C69A C33A 112.0(12) . . ?
H69C C69A H69D 107.9 . . ?
C33A C69A H69C 109.2 . . ?
C33A C69A H69D 109.2 . . ?
O19 C33A C69A 109.6(13) . . ?
O19 C33A H33C 109.7 . . ?
O19 C33A H33D 109.7 . . ?
C69A C33A H33C 109.7 . . ?
C69A C33A H33D 109.7 . . ?
H33C C33A H33D 108.2 . . ?
N6 C46A H46C 110.3 . . ?
N6 C46A H46D 110.3 . . ?
N6 C46A C67A 107.2(14) . . ?
H46C C46A H46D 108.5 . . ?
C67A C46A H46C 110.3 . . ?
C67A C46A H46D 110.3 . . ?
O16 C67A C46A 115.3(15) . . ?
O16 C67A H67C 108.4 . . ?
O16 C67A H67D 108.4 . . ?
C46A C67A H67C 108.4 . . ?
C46A C67A H67D 108.4 . . ?
H67C C67A H67D 107.5 . . ?
O1 In O22 74.6(5) . . ?
O1 In O27 74.0(5) . . ?
O1 In O36 146.1(9) . . ?
O3 In O1 94.7(5) . . ?
O3 In O22 72.9(6) . . ?
O3 In O27 73.4(4) . . ?
O3 In O36 80.7(6) . . ?
O22 In O27 131.1(5) . . ?
O28 In O1 80.2(4) . . ?
O28 In O3 166.4(10) . . ?
O28 In O22 93.5(6) . . ?
O28 In O27 116.6(8) . . ?
O28 In O36 96.4(5) . . ?
O28 In N3 82.8(6) . . ?
O36 In O22 71.9(6) . . ?
O36 In O27 134.5(5) . . ?
N3 In O1 133.9(10) . . ?
N3 In O3 109.4(5) . . ?
N3 In O22 149.2(7) . . ?
N3 In O27 76.2(6) . . ?
N3 In O36 78.1(4) . . ?
O3 In16 O5 93.5(6) . . ?
O3 In16 O22 82.0(4) . . ?
O3 In16 O32 165.4(10) . . ?
O3 In16 N8 111.5(5) . . ?
O22 In16 O5 74.6(4) . . ?
O22 In16 O32 93.8(5) . . ?
O22 In16 N8 160.0(8) . . ?
O23 In16 O3 90.5(7) . . ?
O23 In16 O5 158.4(6) . . ?
O23 In16 O22 84.9(7) . . ?
O23 In16 O32 103.2(7) . . ?
O23 In16 N8 80.5(6) . . ?
O32 In16 O5 71.8(5) . . ?
O32 In16 N8 76.4(4) . . ?
N8 In16 O5 117.4(7) . . ?

loop_
_geom_bond_atom_site_label_1
_geom_bond_atom_site_label_2
_geom_bond_distance
_geom_bond_site_symmetry_2
_geom_bond_publ_flag
In1 O4 2.129(5) . ?
In1 O9 2.202(6) . ?
In1 O10 2.127(7) . ?
In1 O11 2.113(6) . ?
In1 O15 2.195(7) . ?
In1 O16 2.155(6) . ?
In2 O1 2.174(12) . ?
In2 O2 2.139(11) . ?
In2 O4 2.076(12) . ?
In2 O8 2.145(7) . ?
In2 O18 2.140(8) . ?
In2 O27 2.279(13) . ?
In3 O5 2.047(7) . ?
In3 O7 2.140(7) . ?
In3 O11 2.172(7) . ?
In3 O17 2.207(7) . ?
In3 O18 2.115(7) . ?
In3 O26 2.228(8) . ?
In4 O4 2.219(6) . ?
In4 O8 2.293(8) . ?
In4 O16 2.233(6) . ?
In4 O19 2.165(7) . ?
In4 O34 2.155(6) . ?
In4 O39 2.134(8) . ?
In4 N6 2.394(10) . ?
In5 O6 2.161(7) . ?
In5 O7 2.355(7) . ?
In5 O9 2.330(7) . ?
In5 O11 2.235(7) . ?
In5 O21 2.056(7) . ?
In5 O30 2.299(7) . ?
In5 N2 2.331(11) . ?
In6 O1 2.200(7) . ?
In6 O8 2.310(7) . ?
In6 O14 2.205(7) . ?
In6 O28 2.188(9) . ?
In6 O29 2.257(7) . ?
In6 O39 2.200(9) . ?
In6 N5 2.379(9) . ?
In7 O2 2.494(6) . ?
In7 O7 2.397(6) . ?
In7 O18 2.179(8) . ?
In7 O21 2.086(8) . ?
In7 O31 2.206(7) . ?
In7 O33 2.168(8) . ?
In7 N4 2.398(9) . ?
In8 O2 2.322(8) . ?
In8 O4 2.166(7) . ?
In8 O19 2.132(7) . ?
In8 O21 2.007(7) . ?
In8 O24 2.294(8) 2_656 ?
In8 O25 2.259(9) 2_656 ?
In8 C19 2.644(11) 2_656 ?
In9 O1 2.141(8) . ?
In9 O5 2.141(7) . ?
In9 O10 2.118(8) . ?
In9 O12 2.115(6) . ?
In9 O22 2.267(8) . ?
In9 O29 2.096(7) . ?
In10 O6 2.118(8) . ?
In10 O11 2.198(7) . ?
In10 O13 2.073(6) . ?
In10 O17 2.242(8) . ?
In10 O37 2.157(9) . ?
In10 O38 2.134(7) 1_655 ?
In11 O3 2.053(7) . ?
In11 O18 2.226(8) . ?
In11 O26 2.363(7) . ?
In11 O27 2.361(8) . ?
In11 O33 2.135(8) . ?
In11 O46 2.159(11) . ?
In12 O3 2.082(8) . ?
In12 O5 2.153(12) . ?
In12 O22 2.333(8) . ?
In12 O23 2.366(14) . ?
In12 O26 2.393(11) . ?
In12 O32 2.151(8) . ?
In12 N8 2.371(9) . ?
In13 O5 2.215(8) . ?
In13 O12 2.224(7) . ?
In13 O13 2.115(8) . ?
In13 O17 2.388(9) . ?
In13 O32 2.159(9) . ?
In13 O42 2.249(8) . ?
In13 N22 2.398(10) . ?
In14 O1 2.219(9) . ?
In14 O3 2.035(9) . ?
In14 O22 2.232(12) . ?
In14 O28 2.220(9) . ?
In14 O36 2.178(10) . ?
In14 N3 2.389(13) . ?
In15 O8 2.124(5) . ?
In15 O14 2.087(7) . ?
In15 O34 2.158(8) . ?
In15 O35 2.247(9) . ?
In15 N1 2.236(8) . ?
In15 O41 2.112(8) . ?
O1 In2A 1.947(14) . ?
O1 In 2.193(11) . ?
O2 C8 1.442(12) . ?
O2 In2A 2.376(15) . ?
O3 In 2.179(15) . ?
O3 In16 2.017(11) . ?
O4 In2A 2.358(18) . ?
O5 In16 2.470(19) . ?
O6 C44 1.429(15) . ?
O7 H7 0.8701 . ?
O7 C75 1.394(18) . ?
O8 In2A 2.132(11) . ?
O9 C9 1.402(14) . ?
O10 H10 0.8400 . ?
O12 C41 1.380(13) . ?
O13 C39 1.437(14) . ?
O14 C62 1.46(3) . ?
O14 C62A 1.362(17) . ?
O15 C5 1.261(13) . ?
O16 C67 1.35(2) . ?
O16 C67A 1.372(14) . ?
O17 H17 1.0000 . ?
O18 In2A 2.188(12) . ?
O19 C33 1.36(2) . ?
O19 C33A 1.420(13) . ?
O22 C51 1.408(15) . ?
O22 In 2.50(2) . ?
O22 In16 2.231(13) . ?
O23 C10 1.439(16) . ?
O23 In16 2.01(2) . ?
O24 C19 1.293(15) . ?
O25 C19 1.247(14) . ?
O26 C11 1.376(13) . ?
O27 C21 1.439(14) . ?
O27 In2A 2.017(17) . ?
O27 In 2.512(18) . ?
O28 C31 1.405(15) . ?
O28 In 2.102(13) . ?
O29 C70 1.39(3) . ?
O29 C70A 1.347(17) . ?
O30 C63 1.447(17) . ?
O31 C53 1.448(15) . ?
O32 C29 1.411(16) . ?
O32 In16 2.237(12) . ?
O33 C40 1.444(13) . ?
O34 C72 1.35(2) . ?
O34 C72A 1.368(13) . ?
O35 C6 1.311(14) . ?
O36 C59 1.409(16) . ?
O36 In 2.320(15) . ?
N1 C4 1.356(14) . ?
N1 C6 1.340(15) . ?
O37 C5 1.278(13) . ?
O38 C52 1.257(15) . ?
O39 C74 1.39(3) . ?
O39 C74A 1.366(16) . ?
O40 C54 1.31(4) . ?
O41 C35 1.303(12) . ?
O42 C68 1.416(15) . ?
O43 H43A 0.8400 . ?
O43 C54 1.27(4) . ?
O44 H44 0.8400 . ?
O44 C47 1.269(19) . ?
O45 H45 0.8400 . ?
O45 C42 1.277(12) . ?
N2 C7 1.492(16) . ?
N2 C34 1.491(15) . ?
N2 C56 1.504(15) . ?
O46 C47 1.253(19) . ?
N3 C17 1.506(16) . ?
N3 C26 1.503(18) . ?
N3 C48 1.513(17) . ?
N3 In 2.174(18) . ?
N4 C12 1.492(15) . ?
N4 C25 1.495(15) . ?
N4 C49 1.518(18) . ?
N5 C3 1.483(18) . ?
N5 C71 1.443(17) . ?
N5 C73 1.468(18) . ?
N5 C73A 1.455(16) . ?
N5 C71A 1.491(16) . ?
N5 C3A 1.473(16) . ?
C1 C4 1.356(15) . ?
C1 C19 1.453(16) . ?
C1 C36 1.399(18) . ?
N6 C46 1.459(14) . ?
N6 C60 1.460(19) . ?
N6 C69 1.46(2) . ?
N6 C60A 1.498(12) . ?
N6 C69A 1.484(14) . ?
N6 C46A 1.489(14) . ?
N7 C23 1.372(19) . ?
N7 C45 1.36(2) . ?
O47 H47 0.8400 . ?
O47 C52 1.262(16) . ?
N8 C18 1.450(16) . ?
N8 C32 1.446(18) . ?
N8 C58 1.479(15) . ?
N8 In16 2.330(13) . ?
C3 H3A 0.9900 . ?
C3 H3B 0.9900 . ?
C3 C62 1.510(18) . ?
C4 H4 0.9500 . ?
C5 C30 1.509(14) . ?
C6 C43 1.406(17) . ?
C7 H7A 0.9900 . ?
C7 H7B 0.9900 . ?
C7 C9 1.516(15) . ?
O48 H48 0.8400 . ?
O48 C45 1.262(18) . ?
C8 H8A 0.9900 . ?
C8 H8B 0.9900 . ?
C8 C12 1.487(16) . ?
C9 H9A 0.9900 . ?
C9 H9B 0.9900 . ?
C10 H10A 0.9900 . ?
C10 H10B 0.9900 . ?
C10 C32 1.54(2) . ?
C11 H11A 0.9900 . ?
C11 H11B 0.9900 . ?
C11 C18 1.556(19) . ?
C12 H12A 0.9900 . ?
C12 H12B 0.9900 . ?
C14 H14 0.9500 . ?
C14 C38 1.3900 . ?
C14 C35 1.3900 . ?
C38 H38 0.9500 . ?
C38 C20 1.3900 . ?
C20 C37 1.3900 . ?
C20 C38A 1.402(19) . ?
C20 C37A 1.402(18) . ?
C20 C52 1.479(14) . ?
C37 H37 0.9500 . ?
C37 N11 1.3900 . ?
N11 C35 1.3900 . ?
C35 C14A 1.391(19) . ?
C35 N11A 1.347(18) . ?
C15 H15 0.9500 . ?
C15 C30 1.3900 . ?
C15 C2 1.3900 . ?
C30 C57 1.3900 . ?
C30 C57A 1.35(2) . ?
C30 C15A 1.38(2) . ?
C57 H57 0.9500 . ?
C57 N10 1.3900 . ?
N10 C42 1.3900 . ?
C42 C2 1.3900 . ?
C42 C2A 1.36(3) . ?
C42 N10A 1.39(2) . ?
C2 H2 0.9500 . ?
C17 H17A 0.9900 . ?
C17 H17B 0.9900 . ?
C17 C31 1.510(18) . ?
C18 H18A 0.9900 . ?
C18 H18B 0.9900 . ?
C38A H38A 0.9500 . ?
C38A C14A 1.386(18) . ?
C14A H14A 0.9500 . ?
N11A C37A 1.355(17) . ?
C37A H37A 0.9500 . ?
C21 H21A 0.9900 . ?
C21 H21B 0.9900 . ?
C21 C48 1.47(2) . ?
N22 C24 1.488(19) . ?
N22 C28 1.470(15) . ?
N22 C55 1.465(18) . ?
C23 H23 0.9500 . ?
C23 C50 1.39(2) . ?
C24 H24A 0.9900 . ?
C24 H24B 0.9900 . ?
C24 C39 1.495(17) . ?
C25 H25A 0.9900 . ?
C25 H25B 0.9900 . ?
C25 C53 1.473(19) . ?
C26 H26A 0.9900 . ?
C26 H26B 0.9900 . ?
C26 C59 1.51(2) . ?
C27 H27 0.9500 . ?
C27 C50 1.36(2) . ?
C27 C61 1.37(2) . ?
C28 H28A 0.9900 . ?
C28 H28B 0.9900 . ?
C28 C68 1.51(2) . ?
C29 H29A 0.9900 . ?
C29 H29B 0.9900 . ?
C29 C58 1.543(18) . ?
C31 H31A 0.9900 . ?
C31 H31B 0.9900 . ?
C32 H32A 0.9900 . ?
C32 H32B 0.9900 . ?
C33 H33A 0.9900 . ?
C33 H33B 0.9900 . ?
C33 C69 1.50(2) . ?
C34 H34A 0.9900 . ?
C34 H34B 0.9900 . ?
C34 C44 1.511(18) . ?
C36 H36 0.9500 . ?
C36 C43 1.37(2) . ?
C39 H39A 0.9900 . ?
C39 H39B 0.9900 . ?
C40 H40A 0.9900 . ?
C40 H40B 0.9900 . ?
C40 C49 1.524(19) . ?
C41 H41A 0.9900 . ?
C41 H41B 0.9900 . ?
C41 C55 1.547(16) . ?
C43 H43 0.9500 . ?
C44 H44A 0.9900 . ?
C44 H44B 0.9900 . ?
C45 C61 1.48(2) . ?
C45 C61A 1.49(3) . ?
C45 N7A 1.36(3) . ?
C46 H46A 0.9900 . ?
C46 H46B 0.9900 . ?
C46 C67 1.50(2) . ?
C47 C50 1.508(18) . ?
C48 H48A 0.9900 . ?
C48 H48B 0.9900 . ?
C49 H49A 0.9900 . ?
C49 H49B 0.9900 . ?
C50 C27A 1.36(3) . ?
C50 C23A 1.39(3) . ?
C51 H51A 0.9800 . ?
C51 H51B 0.9800 . ?
C51 H51C 0.9800 . ?
C53 H53A 0.9900 . ?
C53 H53B 0.9900 . ?
C54 C64 1.45(3) . ?
C55 H55A 0.9900 . ?
C55 H55B 0.9900 . ?
C56 H56A 0.9900 . ?
C56 H56B 0.9900 . ?
C56 C63 1.49(2) . ?
C58 H58A 0.9900 . ?
C58 H58B 0.9900 . ?
C59 H59A 0.9900 . ?
C59 H59B 0.9900 . ?
C60 H60A 0.9900 . ?
C60 H60B 0.9900 . ?
C60 C72 1.49(2) . ?
C61 H61 0.9500 . ?
C62 H62A 0.9900 . ?
C62 H62B 0.9900 . ?
C63 H63A 0.9900 . ?
C63 H63B 0.9900 . ?
C64 C65 1.3900 . ?
C64 C13 1.3900 . ?
C65 H65 0.9500 . ?
C65 N9 1.3900 . ?
N9 C66 1.3900 . ?
C66 C16 1.3900 . ?
C66 O49 1.32(2) . ?
C16 H16 0.9500 . ?
C16 C13 1.3900 . ?
C13 H13 0.9500 . ?
C67 H67A 0.9900 . ?
C67 H67B 0.9900 . ?
C68 H68A 0.9900 . ?
C68 H68B 0.9900 . ?
C69 H69A 0.9900 . ?
C69 H69B 0.9900 . ?
C70 H70A 0.9900 . ?
C70 H70B 0.9900 . ?
C70 C71 1.475(18) . ?
C71 H71A 0.9900 . ?
C71 H71B 0.9900 . ?
C72 H72A 0.9900 . ?
C72 H72B 0.9900 . ?
C73 H73A 0.9900 . ?
C73 H73B 0.9900 . ?
C73 C74 1.474(19) . ?
C74 H74A 0.9900 . ?
C74 H74B 0.9900 . ?
C75 H75A 0.9800 . ?
C75 H75B 0.9800 . ?
C75 H75C 0.9800 . ?
O49 H49 0.8400 . ?
O20 H20A 0.8700 . ?
O20 H20B 0.8702 . ?
C27A H27A 0.9500 . ?
C27A C61A 1.37(3) . ?
C61A H61A 0.9500 . ?
N7A C23A 1.37(3) . ?
C23A H23A 0.9500 . ?
C57A H57A 0.9500 . ?
C57A N10A 1.35(2) . ?
C15A H15A 0.9500 . ?
C15A C2A 1.47(3) . ?
C2A H2A 0.9500 . ?
C66A N9A 1.3900 . ?
C66A C16A 1.3900 . ?
C66A O49A 1.313(19) . ?
N9A C65A 1.3900 . ?
C65A H65A 0.9500 . ?
C65A C64A 1.3900 . ?
C64A C13A 1.3900 . ?
C64A C54A 1.50(2) . ?
C13A H13A 0.9500 . ?
C13A C16A 1.3900 . ?
C16A H16A 0.9500 . ?
O40A H40C 0.8400 . ?
O40A C54A 1.29(2) . ?
C54A O43A 1.20(2) . ?
O49A H49C 0.8400 . ?
C73A H73C 0.9900 . ?
C73A H73D 0.9900 . ?
C73A C74A 1.507(17) . ?
C74A H74C 0.9900 . ?
C74A H74D 0.9900 . ?
C71A H71C 0.9900 . ?
C71A H71D 0.9900 . ?
C71A C70A 1.457(17) . ?
C70A H70C 0.9900 . ?
C70A H70D 0.9900 . ?
C3A H3AA 0.9900 . ?
C3A H3AB 0.9900 . ?
C3A C62A 1.501(17) . ?
C62A H62C 0.9900 . ?
C62A H62D 0.9900 . ?
C72A H72C 0.9900 . ?
C72A H72D 0.9900 . ?
C72A C60A 1.493(15) . ?
C60A H60C 0.9900 . ?
C60A H60D 0.9900 . ?
C69A H69C 0.9900 . ?
C69A H69D 0.9900 . ?
C69A C33A 1.509(16) . ?
C33A H33C 0.9900 . ?
C33A H33D 0.9900 . ?
C46A H46C 0.9900 . ?
C46A H46D 0.9900 . ?
C46A C67A 1.508(14) . ?
C67A H67C 0.9900 . ?
C67A H67D 0.9900 . ?

loop_
_geom_torsion_atom_site_label_1
_geom_torsion_atom_site_label_2
_geom_torsion_atom_site_label_3
_geom_torsion_atom_site_label_4
_geom_torsion
_geom_torsion_site_symmetry_1
_geom_torsion_site_symmetry_2
_geom_torsion_site_symmetry_3
_geom_torsion_site_symmetry_4
_geom_torsion_publ_flag
In1 O9 C9 C7 154.2(7) . . . . ?
In1 O15 C5 O37 -12.9(18) . . . . ?
In1 O15 C5 C30 166.5(7) . . . . ?
In1 O16 C67 C46 168(3) . . . . ?
In1 O16 C67A C46A 170.6(10) . . . . ?
In2 O2 C8 C12 -153.5(9) . . . . ?
In2 O27 C21 C48 -145.2(10) . . . . ?
In3 O26 C11 C18 149.0(8) . . . . ?
In4 O16 C67 C46 35(9) . . . . ?
In4 O16 C67A C46A 24(2) . . . . ?
In4 O19 C33 C69 19(10) . . . . ?
In4 O19 C33A C69A 40.5(15) . . . . ?
In4 O34 C72 C60 35(6) . . . . ?
In4 O34 C72A C60A -26.2(18) . . . . ?
In4 O39 C74 C73 128(2) . . . . ?
In4 O39 C74A C73A 130.2(18) . . . . ?
In4 N6 C46 C67 36(6) . . . . ?
In4 N6 C60 C72 -28(6) . . . . ?
In4 N6 C69 C33 7(6) . . . . ?
In4 N6 C60A C72A -30.3(16) . . . . ?
In4 N6 C69A C33A 39.1(12) . . . . ?
In4 N6 C46A C67A 43.2(16) . . . . ?
In5 O6 C44 C34 32.6(11) . . . . ?
In5 O9 C9 C7 29.9(9) . . . . ?
In5 O30 C63 C56 57.1(10) . . . . ?
In5 N2 C7 C9 41.0(11) . . . . ?
In5 N2 C34 C44 41.1(10) . . . . ?
In5 N2 C56 C63 25.7(13) . . . . ?
In6 O14 C62 C3 -10(3) . . . . ?
In6 O14 C62A C3A -30(3) . . . . ?
In6 O28 C31 C17 86.4(12) . . . . ?
In6 O29 C70 C71 9(4) . . . . ?
In6 O29 C70A C71A -1(3) . . . . ?
In6 O39 C74 C73 -5(3) . . . . ?
In6 O39 C74A C73A -29(3) . . . . ?
In6 N5 C3 C62 -52(3) . . . . ?
In6 N5 C71 C70 19(4) . . . . ?
In6 N5 C73 C74 -39(3) . . . . ?
In6 N5 C73A C74A -11(2) . . . . ?
In6 N5 C71A C70A 47(2) . . . . ?
In6 N5 C3A C62A -41(2) . . . . ?
In7 O2 C8 C12 -35.3(13) . . . . ?
In7 O31 C53 C25 -57.3(12) . . . . ?
In7 O33 C40 C49 -48.1(13) . . . . ?
In7 N4 C12 C8 -45.4(13) . . . . ?
In7 N4 C25 C53 -21.8(14) . . . . ?
In7 N4 C49 C40 -39.7(9) . . . . ?
In8 O2 C8 C12 73.9(12) . . . . ?
In8 O19 C33 C69 -105(6) . . . . ?
In8 O19 C33A C69A -91.6(13) . . . . ?
In8 O24 C19 O25 5.1(9) 2_656 . . . ?
In8 O24 C19 C1 -176.3(8) 2_656 . . . ?
In8 O25 C19 O24 -5.1(9) 2_656 . . . ?
In8 O25 C19 C1 176.3(9) 2_656 . . . ?
In9 O12 C41 C55 175.2(9) . . . . ?
In9 O29 C70 C71 173.6(19) . . . . ?
In9 O29 C70A C71A -165.2(16) . . . . ?
In10 O6 C44 C34 -94.9(10) . . . . ?
In10 O13 C39 C24 -123.9(11) . . . . ?
In10 O37 C5 O15 -29.9(17) . . . . ?
In10 O37 C5 C30 150.7(8) . . . . ?
In10 O38 C52 O47 -24(2) 1_455 . . . ?
In10 O38 C52 C20 155.9(9) 1_455 . . . ?
In11 O26 C11 C18 -78.7(12) . . . . ?
In11 O27 C21 C48 73.9(13) . . . . ?
In11 O33 C40 C49 81.4(14) . . . . ?
In11 O46 C47 O44 2.0(18) . . . . ?
In11 O46 C47 C50 -176.0(11) . . . . ?
In12 O23 C10 C32 57.9(11) . . . . ?
In12 O26 C11 C18 34.1(12) . . . . ?
In12 O32 C29 C58 35.5(15) . . . . ?
In12 N8 C18 C11 44.0(12) . . . . ?
In12 N8 C32 C10 31.7(13) . . . . ?
In12 N8 C58 C29 42.3(13) . . . . ?
In13 O12 C41 C55 -26.8(16) . . . . ?
In13 O13 C39 C24 45.4(12) . . . . ?
In13 O32 C29 C58 -90.8(12) . . . . ?
In13 O42 C68 C28 28.2(16) . . . . ?
In13 N22 C24 C39 24.6(13) . . . . ?
In13 N22 C28 C68 47.4(14) . . . . ?
In13 N22 C55 C41 -47.4(13) . . . . ?
In14 O28 C31 C17 -41.4(13) . . . . ?
In14 O36 C59 C26 -57.3(12) . . . . ?
In14 N3 C17 C31 -35.8(12) . . . . ?
In14 N3 C26 C59 -26.6(13) . . . . ?
In14 N3 C48 C21 -47.3(14) . . . . ?
In15 O14 C62 C3 -153.7(18) . . . . ?
In15 O14 C62A C3A -156.3(14) . . . . ?
In15 O34 C72 C60 178(3) . . . . ?
In15 O34 C72A C60A 178.0(9) . . . . ?
In15 O35 C6 N1 0.7(9) . . . . ?
In15 O35 C6 C43 -176.7(12) . . . . ?
In15 N1 C4 C1 -178.6(8) . . . . ?
In15 N1 C6 O35 -0.7(9) . . . . ?
In15 N1 C6 C43 176.8(12) . . . . ?
In15 O41 C35 C14 -137(5) . . . . ?
In15 O41 C35 N11 45(6) . . . . ?
In15 O41 C35 C14A 69(2) . . . . ?
In15 O41 C35 N11A -114.8(17) . . . . ?
O2 C8 C12 N4 54.8(16) . . . . ?
O12 C41 C55 N22 48.4(16) . . . . ?
O15 C5 C30 C15 -1(2) . . . . ?
O15 C5 C30 C57 -180(2) . . . . ?
O15 C5 C30 C57A -13(2) . . . . ?
O15 C5 C30 C15A 165.1(17) . . . . ?
O19 C33 C69 N6 -18(11) . . . . ?
O23 C10 C32 N8 -61.5(14) . . . . ?
O26 C11 C18 N8 -53.9(14) . . . . ?
O27 C21 C48 N3 51.8(16) . . . . ?
O29 C70 C71 N5 -18(5) . . . . ?
O32 C29 C58 N8 -53.8(17) . . . . ?
O33 C40 C49 N4 61.1(14) . . . . ?
O34 C72A C60A N6 36.4(19) . . . . ?
O35 C6 C43 C36 -179.7(13) . . . . ?
N1 C6 C43 C36 3(2) . . . . ?
O37 C5 C30 C15 178(2) . . . . ?
O37 C5 C30 C57 0(2) . . . . ?
O37 C5 C30 C57A 166.2(17) . . . . ?
O37 C5 C30 C15A -15(2) . . . . ?
O40 C54 C64 C65 -5(6) . . . . ?
O40 C54 C64 C13 168(3) . . . . ?
O41 C35 C14A C38A 175.2(13) . . . . ?
O41 C35 N11A C37A -176.1(13) . . . . ?
O43 C54 C64 C65 170(4) . . . . ?
O43 C54 C64 C13 -16(6) . . . . ?
O44 C47 C50 C23 -5(2) . . . . ?
O44 C47 C50 C27 172.2(15) . . . . ?
O44 C47 C50 C27A -13(14) . . . . ?
O44 C47 C50 C23A -152(12) . . . . ?
O45 C42 C2 C15 -176.7(11) . . . . ?
O45 C42 C2A C15A 177.6(15) . . . . ?
O45 C42 N10A C57A -176.8(15) . . . . ?
N2 C7 C9 O9 -49.0(12) . . . . ?
N2 C34 C44 O6 -50.6(13) . . . . ?
N2 C56 C63 O30 -55.5(14) . . . . ?
O46 C47 C50 C23 172.8(18) . . . . ?
O46 C47 C50 C27 -10(2) . . . . ?
O46 C47 C50 C27A 165(14) . . . . ?
O46 C47 C50 C23A 26(12) . . . . ?
N3 C17 C31 O28 52.5(15) . . . . ?
N3 C26 C59 O36 57.1(15) . . . . ?
N4 C25 C53 O31 53.7(15) . . . . ?
N5 C3 C62 O14 45(4) . . . . ?
N5 C73 C74 O39 34(4) . . . . ?
N5 C73A C74A O39 28(3) . . . . ?
N5 C71A C70A O29 -33(3) . . . . ?
N5 C3A C62A O14 49(3) . . . . ?
C1 C36 C43 C6 -1(2) . . . . ?
N6 C46 C67 O16 -47(9) . . . . ?
N6 C60 C72 O34 1(8) . . . . ?
N6 C69A C33A O19 -54.6(16) . . . . ?
N6 C46A C67A O16 -46(2) . . . . ?
N7 C23 C50 C27 4(3) . . . . ?
N7 C23 C50 C47 -178.8(16) . . . . ?
N7 C45 C61 C27 2(3) . . . . ?
C3 N5 C71 C70 136(3) . . . . ?
C3 N5 C73 C74 -147(3) . . . . ?
C4 N1 C6 O35 177.6(9) . . . . ?
C4 N1 C6 C43 -4.8(16) . . . . ?
C4 C1 C19 O24 7.6(15) . . . . ?
C4 C1 C19 O25 -173.9(9) . . . . ?
C4 C1 C36 C43 0(2) . . . . ?
C5 C30 C57 N10 178.5(9) . . . . ?
C5 C30 C57A N10A -179.3(14) . . . . ?
C5 C30 C15A C2A -178.9(16) . . . . ?
C6 N1 C4 C1 4.2(14) . . . . ?
C7 N2 C34 C44 158.3(10) . . . . ?
C7 N2 C56 C63 -94.1(13) . . . . ?
O48 C45 C61 C27 -177.0(16) . . . . ?
O48 C45 C61A C27A -174(13) . . . . ?
O48 C45 N7A C23A -176(14) . . . . ?
C12 N4 C25 C53 98.4(13) . . . . ?
C12 N4 C49 C40 -159.2(9) . . . . ?
C14 C38 C20 C37 0.0 . . . . ?
C14 C38 C20 C52 173.6(13) . . . . ?
C38 C14 C35 O41 -177.8(13) . . . . ?
C38 C14 C35 N11 0.0 . . . . ?
C38 C20 C37 N11 0.0 . . . . ?
C38 C20 C52 O38 -159(5) . . . . ?
C38 C20 C52 O47 21(6) . . . . ?
C20 C37 N11 C35 0.0 . . . . ?
C20 C38A C14A C35 1(2) . . . . ?
C37 C20 C52 O38 15(6) . . . . ?
C37 C20 C52 O47 -165(6) . . . . ?
C37 N11 C35 O41 177.6(14) . . . . ?
C37 N11 C35 C14 0.0 . . . . ?
C35 C14 C38 C20 0.0 . . . . ?
C35 N11A C37A C20 0(2) . . . . ?
C15 C30 C57 N10 0.0 . . . . ?
C30 C15 C2 C42 0.0 . . . . ?
C30 C57 N10 C42 0.0 . . . . ?
C30 C57A N10A C42 2(3) . . . . ?
C30 C15A C2A C42 -6(3) . . . . ?
C57 N10 C42 O45 176.3(12) . . . . ?
C57 N10 C42 C2 0.0 . . . . ?
N10 C42 C2 C15 0.0 . . . . ?
C2 C15 C30 C5 -178.4(10) . . . . ?
C2 C15 C30 C57 0.0 . . . . ?
C17 N3 C26 C59 -141.3(11) . . . . ?
C17 N3 C48 C21 72.8(14) . . . . ?
C18 N8 C32 C10 -89.2(13) . . . . ?
C18 N8 C58 C29 160.1(12) . . . . ?
C19 C1 C4 N1 176.7(9) . . . . ?
C19 C1 C36 C43 -178.2(13) . . . . ?
C38A C20 C37A N11A 0(2) . . . . ?
C38A C20 C52 O38 -10(2) . . . . ?
C38A C20 C52 O47 170.0(16) . . . . ?
C14A C35 N11A C37A 0(2) . . . . ?
N11A C35 C14A C38A -1(2) . . . . ?
C37A C20 C38A C14A 0(2) . . . . ?
C37A C20 C52 O38 179.2(15) . . . . ?
C37A C20 C52 O47 -1(2) . . . . ?
N22 C24 C39 O13 -47.6(16) . . . . ?
N22 C28 C68 O42 -52.1(18) . . . . ?
C23 N7 C45 O48 179.8(18) . . . . ?
C23 N7 C45 C61 1(3) . . . . ?
C24 N22 C28 C68 -66.1(15) . . . . ?
C24 N22 C55 C41 68.8(14) . . . . ?
C25 N4 C12 C8 -163.8(11) . . . . ?
C25 N4 C49 C40 75.8(11) . . . . ?
C26 N3 C17 C31 77.7(13) . . . . ?
C26 N3 C48 C21 -167.0(11) . . . . ?
C28 N22 C24 C39 138.5(12) . . . . ?
C28 N22 C55 C41 -161.8(12) . . . . ?
C32 N8 C18 C11 166.2(10) . . . . ?
C32 N8 C58 C29 -76.5(14) . . . . ?
C34 N2 C7 C9 -74.9(13) . . . . ?
C34 N2 C56 C63 142.6(12) . . . . ?
C36 C1 C4 N1 -1.9(15) . . . . ?
C36 C1 C19 O24 -173.9(11) . . . . ?
C36 C1 C19 O25 4.7(17) . . . . ?
C45 N7 C23 C50 -4(3) . . . . ?
C45 N7A C23A C50 -3(27) . . . . ?
C46 N6 C60 C72 -138(6) . . . . ?
C46 N6 C69 C33 124(6) . . . . ?
C47 C50 C27A C61A -172(15) . . . . ?
C47 C50 C23A N7A -179(13) . . . . ?
C48 N3 C17 C31 -159.0(11) . . . . ?
C48 N3 C26 C59 97.1(13) . . . . ?
C49 N4 C12 C8 70.1(13) . . . . ?
C49 N4 C25 C53 -135.1(12) . . . . ?
C50 C27 C61 C45 -2(3) . . . . ?
C50 C27A C61A C45 -16(28) . . . . ?
C52 C20 C37 N11 -172.9(14) . . . . ?
C52 C20 C38A C14A -171.6(14) . . . . ?
C52 C20 C37A N11A 171.3(13) . . . . ?
C54 C64 C65 N9 173(4) . . . . ?
C54 C64 C13 C16 -174(4) . . . . ?
C55 N22 C24 C39 -94.1(13) . . . . ?
C55 N22 C28 C68 164.2(12) . . . . ?
C56 N2 C7 C9 162.5(10) . . . . ?
C56 N2 C34 C44 -78.9(13) . . . . ?
C58 N8 C18 C11 -71.4(13) . . . . ?
C58 N8 C32 C10 146.4(11) . . . . ?
C60 N6 C46 C67 143(6) . . . . ?
C60 N6 C69 C33 -109(6) . . . . ?
C61 C27 C50 C23 -1(3) . . . . ?
C61 C27 C50 C47 -178.4(15) . . . . ?
C64 C65 N9 C66 0.0 . . . . ?
C65 C64 C13 C16 0.0 . . . . ?
C65 N9 C66 C16 0.0 . . . . ?
C65 N9 C66 O49 175(3) . . . . ?
N9 C66 C16 C13 0.0 . . . . ?
C66 C16 C13 C64 0.0 . . . . ?
C13 C64 C65 N9 0.0 . . . . ?
C69 N6 C46 C67 -86(7) . . . . ?
C69 N6 C60 C72 95(6) . . . . ?
C71 N5 C3 C62 -176(3) . . . . ?
C71 N5 C73 C74 82(3) . . . . ?
C73 N5 C3 C62 53(4) . . . . ?
C73 N5 C71 C70 -95(3) . . . . ?
O49 C66 C16 C13 -174(3) . . . . ?
In2A O2 C8 C12 -149.6(9) . . . . ?
In2A O27 C21 C48 -138.0(11) . . . . ?
C27A C50 C23A N7A 39(22) . . . . ?
C61A C45 N7A C23A -39(20) . . . . ?
N7A C45 C61A C27A 48(19) . . . . ?
C23A C50 C27A C61A -28(24) . . . . ?
C57A C30 C15A C2A -1(3) . . . . ?
C15A C30 C57A N10A 2(3) . . . . ?
C2A C42 N10A C57A -9(3) . . . . ?
N10A C42 C2A C15A 10(3) . . . . ?
C66A N9A C65A C64A 0.0 . . . . ?
N9A C66A C16A C13A 0.0 . . . . ?
N9A C65A C64A C13A 0.0 . . . . ?
N9A C65A C64A C54A 177(5) . . . . ?
C65A C64A C13A C16A 0.0 . . . . ?
C65A C64A C54A O40A 0(8) . . . . ?
C65A C64A C54A O43A 179(7) . . . . ?
C64A C13A C16A C66A 0.0 . . . . ?
C13A C64A C54A O40A 177(5) . . . . ?
C13A C64A C54A O43A -4(10) . . . . ?
C16A C66A N9A C65A 0.0 . . . . ?
C54A C64A C13A C16A -177(4) . . . . ?
O49A C66A N9A C65A 179.0(11) . . . . ?
O49A C66A C16A C13A -179.3(7) . . . . ?
C73A N5 C71A C70A -72(2) . . . . ?
C73A N5 C3A C62A 79(3) . . . . ?
C71A N5 C73A C74A 105(2) . . . . ?
C71A N5 C3A C62A -152(2) . . . . ?
C3A N5 C73A C74A -129(2) . . . . ?
C3A N5 C71A C70A 159(2) . . . . ?
C60A N6 C69A C33A -78.7(15) . . . . ?
C60A N6 C46A C67A 162.1(14) . . . . ?
C69A N6 C60A C72A 84.8(17) . . . . ?
C69A N6 C46A C67A -72.0(17) . . . . ?
C46A N6 C60A C72A -149.1(16) . . . . ?
C46A N6 C69A C33A 156.8(13) . . . . ?
In O27 C21 C48 -32.2(13) . . . . ?
In O28 C31 C17 -35.1(13) . . . . ?
In O36 C59 C26 -52.9(12) . . . . ?
In N3 C17 C31 -39.9(13) . . . . ?
In N3 C26 C59 -27.8(14) . . . . ?
In N3 C48 C21 -42.3(14) . . . . ?
In16 O23 C10 C32 59.0(11) . . . . ?
In16 O32 C29 C58 44.7(15) . . . . ?
In16 N8 C18 C11 52.4(13) . . . . ?
In16 N8 C32 C10 31.1(12) . . . . ?
In16 N8 C58 C29 34.3(15) . . . . ?

loop_
_smtbx_masks_void_nr
_smtbx_masks_void_average_x
_smtbx_masks_void_average_y
_smtbx_masks_void_average_z
_smtbx_masks_void_volume
_smtbx_masks_void_count_electrons
_smtbx_masks_void_content
1 -0.141 -0.917 -0.996 3441.6 1459.3 '26 MeOH,12 C6H15NO3'
2 0.304 0.165 0.643 18.3 0.0 ?
3 0.696 0.835 0.357 18.3 0.0 ?
